data_7712554
loop_
_publ_author_name
'Claude, Guilhem'
'Kulitzki, Erika'
'Hagenbach, Adelheid'
'Roca Jungfer, Maximilian'
'Figueroa, Joshua S.'
'Abram, Ulrich'

_publ_section_title
;
 Phenylimido Complexes of Rhenium: Fluorine Substituents Provide
 Protection, Reactivity and Solubility
;
_journal_name_full 'Dalton Transactions'
_journal_paper_doi 10.1039/D3DT00446E
_journal_year 2023
_chemical_formula_moiety '2(C68 H78 Cl3 F N3 Re), 2.5(C7 H8), C H2 Cl2'
_chemical_formula_sum 'C154.5 H178 Cl8 F2 N6 Re2'
_chemical_formula_weight 2813.02
_space_group_crystal_system triclinic
_space_group_IT_number 1
_space_group_name_Hall 'P 1'
_space_group_name_H-M_alt 'P 1'
_atom_sites_solution_hydrogens geom
_audit_creation_date 2021-12-16
_audit_creation_method
;
Olex2 1.3
(compiled 2020.02.04 svn.rd84adfe8 for OlexSys, GUI svn.r6032)
;
_audit_update_record
;
2023-01-17 deposited with the CCDC.	2023-03-07 downloaded from the CCDC.
;
_cell_angle_alpha 84.392(8)
_cell_angle_beta 82.455(9)
_cell_angle_gamma 63.855(5)
_cell_formula_units_Z 1
_cell_length_a 14.706(3)
_cell_length_b 16.346(3)
_cell_length_c 17.419(5)
_cell_measurement_reflns_used 9801
_cell_measurement_temperature 100
_cell_measurement_theta_max 27.88
_cell_measurement_theta_min 2.49
_cell_volume 3722.5(15)
_computing_molecular_graphics 'Olex2 1.3 (Dolomanov et al., 2009)'
_computing_publication_material 'Olex2 1.3 (Dolomanov et al., 2009)'
_computing_structure_refinement 'SHELXL 2014/7 (Sheldrick, 2015)'
_diffrn_ambient_temperature 100
_diffrn_detector 'CMOS area detector'
_diffrn_detector_area_resol_mean 10.42
_diffrn_detector_type 'PHOTON 100'
_diffrn_measured_fraction_theta_full 0.999
_diffrn_measured_fraction_theta_max 0.995
_diffrn_measurement_device 'Bruker D8 Venture Duo'
_diffrn_measurement_device_type 'D8 Venture'
_diffrn_measurement_method '\f and \w scans''
_diffrn_radiation_monochromator 'W/C multilayer mirrors'
_diffrn_radiation_probe x-ray
_diffrn_radiation_type MoK\a
_diffrn_radiation_wavelength 0.71073
_diffrn_radiation_xray_symbol K-L~2,3~
_diffrn_reflns_av_R_equivalents 0.0455
_diffrn_reflns_av_unetI/netI 0.0472
_diffrn_reflns_Laue_measured_fraction_full 0.999
_diffrn_reflns_Laue_measured_fraction_max 0.995
_diffrn_reflns_limit_h_max 19
_diffrn_reflns_limit_h_min -19
_diffrn_reflns_limit_k_max 21
_diffrn_reflns_limit_k_min -21
_diffrn_reflns_limit_l_max 22
_diffrn_reflns_limit_l_min -22
_diffrn_reflns_number 167349
_diffrn_reflns_point_group_measured_fraction_full 0.991
_diffrn_reflns_point_group_measured_fraction_max 0.985
_diffrn_reflns_theta_full 25.242
_diffrn_reflns_theta_max 27.989
_diffrn_reflns_theta_min 2.361
_diffrn_source 'micro-focus sealed tube'
_diffrn_source_target Mo
_diffrn_source_type 'Incoatec I\mS 1.0'
_diffrn_standards_number 0
_exptl_absorpt_coefficient_mu 1.820
_exptl_absorpt_correction_T_max 0.7456
_exptl_absorpt_correction_T_min 0.5344
_exptl_absorpt_correction_type multi-scan
_exptl_absorpt_process_details
;
SADABS-2016/2 (Bruker,2016/2) was used for absorption correction.
wR2(int) was 0.1041 before and 0.0801 after correction.
The Ratio of minimum to maximum transmission is 0.7167.
The \l/2 correction factor is Not present.
;
_exptl_crystal_colour blue
_exptl_crystal_colour_primary blue
_exptl_crystal_density_diffrn 1.255
_exptl_crystal_description block
_exptl_crystal_F_000 1451
_exptl_crystal_size_max 0.24
_exptl_crystal_size_mid 0.21
_exptl_crystal_size_min 0.18
_refine_diff_density_max 1.744
_refine_diff_density_min -1.488
_refine_diff_density_rms 0.098
_refine_ls_abs_structure_details
;
 Flack x determined using 14560 quotients [(I+)-(I-)]/[(I+)+(I-)]
 (Parsons, Flack and Wagner, Acta Cryst. B69 (2013) 249-259).
;
_refine_ls_abs_structure_Flack 0.009(2)
_refine_ls_extinction_method none
_refine_ls_goodness_of_fit_ref 1.045
_refine_ls_hydrogen_treatment constr
_refine_ls_matrix_type full
_refine_ls_number_parameters 1479
_refine_ls_number_reflns 35322
_refine_ls_number_restraints 1904
_refine_ls_restrained_S_all 1.039
_refine_ls_R_factor_all 0.0460
_refine_ls_R_factor_gt 0.0396
_refine_ls_shift/su_max 0.001
_refine_ls_shift/su_mean 0.000
_refine_ls_structure_factor_coef Fsqd
_refine_ls_weighting_details 'w=1/[\s^2^(Fo^2^)+(0.0519P)^2^+4.1256P] where P=(Fo^2^+2Fc^2^)/3'
_refine_ls_weighting_scheme calc
_refine_ls_wR_factor_gt 0.0993
_refine_ls_wR_factor_ref 0.1039
_reflns_Friedel_coverage 0.980
_reflns_Friedel_fraction_full 0.984
_reflns_Friedel_fraction_max 0.975
_reflns_number_gt 32118
_reflns_number_total 35322
_reflns_threshold_expression 'I > 2\s(I)'
_cod_data_source_file d3dt00446e2.cif
_cod_data_source_block renphf_dipp2
_cod_original_cell_volume 3722.5(16)
_cod_original_formula_sum 'C154.50 H178 Cl8 F2 N6 Re2'
_cod_database_code 7712554
_shelx_shelxl_version_number 2014/7
_shelx_space_group_comment
;
The symmetry employed for this shelxl refinement is uniquely defined
by the following loop, which should always be used as a source of
symmetry information in preference to the above space-group names.
They are only intended as comments.
;
_shelx_estimated_absorpt_t_max 0.735
_shelx_estimated_absorpt_t_min 0.669
_olex2_refinement_description
;
1. Fixed Uiso
 At 1.2 times of:
  All C(H) groups, All C(H,H) groups
 At 1.5 times of:
  All C(H,H,H) groups
2. Restrained distances
 C52-C51 \\sim C52A-C51
 with sigma of 0.02
 C23-C24 \\sim C23-C25
 with sigma of 0.02
 C51-C53 \\sim C51-C53A
 with sigma of 0.02
 C54-C56 \\sim C54-C56A
 with sigma of 0.02
 C54-C55 \\sim C54-C55A
 with sigma of 0.02
3. Rigid bond restraints
 All non-hydrogen atoms
 with sigma for 1-2 distances of 0.01 and sigma for 1-3 distances of 0.01
4. Uiso/Uaniso restraints and constraints
Uanis(C25) = Uanis(C23) = Uanis(C24)
Uanis(C47) = Uanis(C48) = Uanis(C49) = Uanis(C50) = Uanis(C45) = Uanis(C46)
Uanis(C146) = Uanis(C141) = Uanis(C148) = Uanis(C140) = Uanis(C147) =
Uanis(C157) = Uanis(C142)
Uanis(C53A) = Uanis(C53) = Uanis(C52) = Uanis(C52A)
Uanis(C56) = Uanis(C56A) = Uanis(C55A) = Uanis(C55)
5. Rigid body (RIGU) restrains
 All non-hydrogen atoms
 with sigma for 1-2 distances of 0.004 and sigma for 1-3 distances of 0.004
6. Others
 Sof(H51A)=Sof(C52A)=Sof(H52D)=Sof(H52E)=Sof(H52F)=Sof(C53A)=Sof(H53D)=
 Sof(H53E)=Sof(H53F)=1-FVAR(1)
 Sof(C52)=Sof(H52A)=Sof(H52B)=Sof(H52C)=Sof(H51)=Sof(C53)=Sof(H53A)=Sof(H53B)=
 Sof(H53C)=FVAR(1)
 Sof(H54A)=Sof(C56A)=Sof(H56D)=Sof(H56E)=Sof(H56F)=Sof(C55A)=Sof(H55D)=
 Sof(H55E)=Sof(H55F)=1-FVAR(2)
 Sof(H54)=Sof(C56)=Sof(H56A)=Sof(H56B)=Sof(H56C)=Sof(C55)=Sof(H55A)=Sof(H55B)=
 Sof(H55C)=FVAR(2)
 Fixed Sof: C136(0.5) C154(0.5) H154(0.5) C137(0.5) H137(0.5) C139(0.5)
 H139(0.5) C155(0.5) H155(0.5) C135(0.5) H135(0.5) C138(0.5) H13J(0.5)
 H13K(0.5) H13L(0.5)
7.a Ternary CH refined with riding coordinates:
 C35(H35), C150(H150), C20(H20), C88(H88), C128(H128), C32(H32), C131(H131),
 C23(H23), C63(H63), C51(H51), C51(H51A), C103(H103), C91(H91), C100(H100),
 C54(H54), C54(H54A), C66(H66), C119(H119)
7.b Secondary CH2 refined with riding coordinates:
 C145(H14J,H14K)
7.c Me refined with riding coordinates:
 C149(H14A,H14B,H14C), C36(H36A,H36B,H36C), C133(H13A,H13B,H13C), C22(H22A,
 H22B,H22C), C90(H90A,H90B,H90C), C65(H65A,H65B,H65C), C130(H13D,H13E,H13F),
 C37(H37A,H37B,H37C), C132(H13G,H13H,H13I), C129(H12A,H12B,H12C), C64(H64A,H64B,
 H64C), C152(H15A,H15B,H15C), C120(H12D,H12E,H12F), C101(H10A,H10B,H10C),
 C93(H93A,H93B,H93C), C121(H12G,H12H,H12I), C34(H34A,H34B,H34C), C89(H89A,H89B,
 H89C), C67(H67A,H67B,H67C), C92(H92A,H92B,H92C), C68(H68A,H68B,H68C),
 C102(H10D,H10E,H10F), C56(H56A,H56B,H56C), C21(H21A,H21B,H21C), C104(H10G,H10H,
 H10I), C105(H10J,H10K,H10L), C55(H55A,H55B,H55C), C142(H14G,H14H,H14I),
 C144(H14D,H14E,H14F), C33(H33A,H33B,H33C), C138(H13J,H13K,H13L), C56A(H56D,
 H56E,H56F), C55A(H55D,H55E,H55F)
7.d Aromatic/amide H refined with riding coordinates:
 C29(H29), C12(H12), C11(H11), C41(H41), C85(H85), C2(H2), C86(H86), C16(H16),
 C84(H84), C71(H71), C30(H30), C5(H5), C6(H6), C70(H70), C115(H115), C3(H3),
 C79(H79), C126(H126), C42(H42), C116(H116), C80(H80), C111(H111), C47(H47),
 C59(H59), C48(H48), C110(H110), C28(H28), C78(H78), C117(H117), C17(H17),
 C109(H109), C18(H18), C49(H49), C74(H74), C61(H61), C73(H73), C60(H60),
 C43(H43), C96(H96), C10(H10), C125(H125), C151(H151), C143(H143), C158(H158),
 C156(H156), C153(H153), C98(H98), C97(H97), C124(H124), C146(H146), C141(H141),
  C148(H148), C140(H140), C147(H147), C154(H154), C137(H137), C139(H139),
 C155(H155), C135(H135)
7.e Fitted hexagon refined as free rotating group:
 C151(C143,C158,C156,C153,C134), C146(C141,C148,C140,C147,C157), C136(C154,
 C137,C139,C155,C135)
7.f Idealised Me refined as rotating group:
 C52(H52A,H52B,H52C), C24(H24A,H24B,H24C), C53(H53A,H53B,H53C), C25(H25A,H25B,
 H25C), C52A(H52D,H52E,H52F), C53A(H53D,H53E,H53F)
;
_olex2_submission_special_instructions 'No special instructions were received'

loop_
_space_group_symop_operation_xyz
'x, y, z'

loop_
_atom_site_label
_atom_site_type_symbol
_atom_site_fract_x
_atom_site_fract_y
_atom_site_fract_z
_atom_site_U_iso_or_equiv
_atom_site_adp_type
_atom_site_occupancy
_atom_site_site_symmetry_order
_atom_site_calc_flag
_atom_site_refinement_flags_posn
_atom_site_refinement_flags_adp
_atom_site_refinement_flags_occupancy
_atom_site_disorder_assembly
_atom_site_disorder_group
Re1 Re 0.55905(2) 1.58336(2) 0.83433(2) 0.03432(8) Uani 1 1 d . U . . .
Re2 Re 0.91863(2) 0.99706(2) 0.35246(2) 0.02660(7) Uani 1 1 d . U . . .
Cl4 Cl 0.76560(13) 1.03737(13) 0.44169(9) 0.0374(4) Uani 1 1 d . U . . .
Cl5 Cl 0.91938(16) 1.13254(12) 0.39085(11) 0.0430(4) Uani 1 1 d . U . . .
Cl3 Cl 0.6113(4) 1.46497(16) 0.93305(13) 0.1142(16) Uani 1 1 d . U . . .
Cl2 Cl 0.3998(3) 1.5772(3) 0.84905(19) 0.0963(12) Uani 1 1 d . U . . .
Cl1 Cl 0.48957(16) 1.70013(14) 0.73600(11) 0.0489(5) Uani 1 1 d . U . . .
Cl6 Cl 1.06885(14) 0.97518(15) 0.26747(10) 0.0440(4) Uani 1 1 d . U . . .
C31 C 0.6574(7) 1.6991(6) 1.0747(6) 0.0483(19) Uani 1 1 d . U . . .
N5 N 1.0604(4) 0.8962(4) 0.4904(3) 0.0287(10) Uani 1 1 d . U . . .
C118 C 0.8432(9) 1.3154(7) 0.1581(6) 0.054(2) Uani 1 1 d . U . . .
C76 C 1.1209(5) 0.8517(5) 0.5521(4) 0.0319(13) Uani 1 1 d . U . . .
C50 C 0.4158(13) 1.4491(12) 0.6330(8) 0.0853(14) Uani 1 1 d . U . . .
C29 C 0.7972(8) 1.7131(9) 0.9947(7) 0.069(3) Uani 1 1 d . U . . .
H29 H 0.8684 1.6897 0.9799 0.083 Uiso 1 1 calc R U . . .
C8 C 0.4177(5) 1.7934(4) 1.0248(3) 0.0254(11) Uani 1 1 d . U . . .
C12 C 0.2674(5) 1.8870(5) 1.1027(4) 0.0342(13) Uani 1 1 d . U . . .
H12 H 0.1962 1.9103 1.1170 0.041 Uiso 1 1 calc R U . . .
C11 C 0.3263(6) 1.9144(5) 1.1409(4) 0.0367(14) Uani 1 1 d . U . . .
H11 H 0.2951 1.9559 1.1814 0.044 Uiso 1 1 calc R U . . .
C82 C 0.9858(5) 0.8018(5) 0.6048(4) 0.0344(13) Uani 1 1 d . U . . .
F1 F 1.0377(4) 1.6054(6) 0.8109(4) 0.095(2) Uani 1 1 d . U . . .
C99 C 1.2262(6) 0.9989(6) 0.4933(5) 0.0445(16) Uani 1 1 d . U . . .
C41 C 0.7970(8) 1.2588(6) 0.5719(5) 0.059(2) Uani 1 1 d . U . . .
H41 H 0.8656 1.2339 0.5494 0.070 Uiso 1 1 calc R U . . .
C13 C 0.3122(5) 1.8258(4) 1.0439(4) 0.0294(12) Uani 1 1 d . U . . .
C107 C 0.7229(6) 1.1788(5) 0.1602(4) 0.0372(14) Uani 1 1 d . U . . .
C85 C 0.8026(6) 0.7980(7) 0.5873(5) 0.0525(19) Uani 1 1 d . U . . .
H85 H 0.7398 0.7977 0.5804 0.063 Uiso 1 1 calc R U . . .
C19 C 0.2098(6) 1.8410(6) 0.9345(4) 0.0434(15) Uani 1 1 d . U . . .
C87 C 0.8946(5) 0.8678(5) 0.6390(4) 0.0377(14) Uani 1 1 d . U . . .
C114 C 0.7099(7) 1.3459(6) 0.2628(5) 0.0484(17) Uani 1 1 d . U . . .
C2 C 0.8398(7) 1.5318(6) 0.8674(5) 0.0533(19) Uani 1 1 d . U . . .
H2 H 0.8266 1.4882 0.9012 0.064 Uiso 1 1 calc R U . . .
C75 C 1.0083(5) 0.9321(4) 0.4418(3) 0.0263(11) Uani 1 1 d . U . . .
C14 C 0.2512(5) 1.7942(5) 1.0031(4) 0.0377(14) Uani 1 1 d . U . . .
C45 C 0.4890(11) 1.3684(10) 0.6722(7) 0.0853(14) Uani 1 1 d . U . . .
F2 F 0.8632(8) 0.5928(5) 0.3010(6) 0.112(3) Uani 1 1 d . U . . .
C81 C 1.0847(5) 0.8057(5) 0.6098(4) 0.0354(14) Uani 1 1 d . U . . .
C86 C 0.8037(5) 0.8647(6) 0.6298(5) 0.0461(17) Uani 1 1 d . U . . .
H86 H 0.7414 0.9091 0.6530 0.055 Uiso 1 1 calc R U . . .
N6 N 0.7830(5) 1.1261(4) 0.2195(3) 0.0322(11) Uani 1 1 d . U . . .
C16 C 0.1801(9) 1.6880(9) 0.9955(7) 0.076(3) Uani 1 1 d . U . . .
H16 H 0.1714 1.6353 1.0149 0.092 Uiso 1 1 calc R U . . .
C26 C 0.5912(5) 1.7811(4) 1.0380(4) 0.0334(12) Uani 1 1 d . U . . .
N3 N 0.6306(5) 1.4246(4) 0.7142(3) 0.0413(14) Uani 1 1 d . U . . .
C84 C 0.8915(7) 0.7329(7) 0.5555(5) 0.0500(18) Uani 1 1 d . U . . .
H84 H 0.8895 0.6868 0.5274 0.060 Uiso 1 1 calc R U . . .
C7 C 0.4960(5) 1.6798(4) 0.9186(4) 0.0324(13) Uani 1 1 d . U . . .
C35 C 0.5596(8) 1.9147(7) 0.9404(5) 0.053(2) Uani 1 1 d . U . . .
H35 H 0.4879 1.9274 0.9600 0.064 Uiso 1 1 calc R U . . .
C112 C 0.7086(7) 1.2688(6) 0.1462(5) 0.0486(18) Uani 1 1 d . U . . .
C58 C 0.8925(8) 1.3061(8) 0.7196(6) 0.070(2) Uani 1 1 d . U . . .
C71 C 0.8067(10) 0.7319(8) 0.3586(7) 0.071(2) Uani 1 1 d . U . . .
H71 H 0.7548 0.7198 0.3887 0.085 Uiso 1 1 calc R U . . .
C30 C 0.7614(8) 1.6663(8) 1.0511(7) 0.065(2) Uani 1 1 d . U . . .
H30 H 0.8080 1.6111 1.0742 0.077 Uiso 1 1 calc R U . . .
C40 C 0.7651(8) 1.3223(7) 0.6293(5) 0.053(2) Uani 1 1 d . U . . .
C150 C 0.6097(8) 1.3452(9) 0.2965(6) 0.071(3) Uani 1 1 d . U . . .
H150 H 0.5947 1.3072 0.2630 0.085 Uiso 1 1 calc R U . . .
C113 C 0.7572(7) 1.3098(5) 0.1906(4) 0.0438(16) Uani 1 1 d . U . . .
C5 C 0.8775(7) 1.6598(8) 0.7666(5) 0.060(2) Uani 1 1 d . U . . .
H5 H 0.8922 1.7025 0.7326 0.072 Uiso 1 1 calc R U . . .
C6 C 0.7843(6) 1.6573(6) 0.7691(4) 0.0474(17) Uani 1 1 d . U . . .
H6 H 0.7340 1.6982 0.7371 0.057 Uiso 1 1 calc R U . . .
C39 C 0.6648(7) 1.3563(4) 0.6593(4) 0.0409(15) Uani 1 1 d . U . . .
C108 C 0.6825(7) 1.1364(6) 0.1185(4) 0.0469(17) Uani 1 1 d . U . . .
C9 C 0.4791(5) 1.8189(4) 1.0610(3) 0.0279(11) Uani 1 1 d . U . . .
N2 N 0.4623(4) 1.7321(3) 0.9656(3) 0.0270(10) Uani 1 1 d . U . . .
C70 C 0.8151(8) 0.8125(7) 0.3670(5) 0.058(2) Uani 1 1 d . U . . .
H70 H 0.7692 0.8563 0.4025 0.070 Uiso 1 1 calc R U . . .
N4 N 0.9092(4) 0.9010(4) 0.3300(3) 0.0343(11) Uani 1 1 d . U . . .
C115 C 0.7569(7) 1.3830(6) 0.3025(5) 0.0526(18) Uani 1 1 d . U . . .
H115 H 0.7264 1.4067 0.3519 0.063 Uiso 1 1 calc R U . . .
C4 C 0.9475(7) 1.6010(9) 0.8131(6) 0.066(2) Uani 1 1 d . U . . .
C3 C 0.9307(7) 1.5372(8) 0.8636(6) 0.064(2) Uani 1 1 d . U . . .
H3 H 0.9819 1.4973 0.8953 0.077 Uiso 1 1 calc R U . . .
C20 C 0.2265(7) 1.9222(6) 0.9012(4) 0.0489(17) Uani 1 1 d . U . . .
H20 H 0.2868 1.9202 0.9235 0.059 Uiso 1 1 calc R U . . .
C62 C 0.8478(9) 1.4288(9) 0.6184(6) 0.072(2) Uani 1 1 d . U . . .
C79 C 1.2361(6) 0.7671(8) 0.6719(5) 0.054(2) Uani 1 1 d . U . . .
H79 H 1.2765 0.7373 0.7134 0.065 Uiso 1 1 calc R U . . .
C126 C 0.6328(8) 0.9377(7) 0.2038(5) 0.0502(18) Uani 1 1 d . U . . .
H126 H 0.5834 0.9262 0.2381 0.060 Uiso 1 1 calc R U . . .
C88 C 0.8929(7) 0.9414(6) 0.6854(4) 0.0476(17) Uani 1 1 d . U . . .
H88 H 0.9626 0.9390 0.6766 0.057 Uiso 1 1 calc R U . . .
C128 C 0.5290(7) 1.1056(7) 0.2251(5) 0.056(2) Uani 1 1 d . U . . .
H128 H 0.5390 1.1622 0.2120 0.067 Uiso 1 1 calc R U . . .
C69 C 0.8924(6) 0.8264(6) 0.3220(4) 0.0434(16) Uani 1 1 d . U . . .
C1 C 0.7660(5) 1.5941(5) 0.8191(4) 0.0397(14) Uani 1 1 d . U . . .
C149 C 0.6131(9) 1.3038(8) 0.3769(7) 0.081(4) Uani 1 1 d . U . . .
H14A H 0.6693 1.2424 0.3778 0.122 Uiso 1 1 calc R U . . .
H14B H 0.6234 1.3417 0.4119 0.122 Uiso 1 1 calc R U . . .
H14C H 0.5487 1.3000 0.3938 0.122 Uiso 1 1 calc R U . . .
C27 C 0.6287(6) 1.8270(6) 0.9803(4) 0.0436(15) Uani 1 1 d . U . . .
C32 C 0.6167(8) 1.6477(6) 1.1352(6) 0.059(2) Uani 1 1 d . U . . .
H32 H 0.5408 1.6780 1.1365 0.070 Uiso 1 1 calc R U . . .
C36 C 0.5719(12) 1.9029(11) 0.8517(6) 0.088(4) Uani 1 1 d . U . . .
H36A H 0.5269 1.9601 0.8262 0.133 Uiso 1 1 calc R U . . .
H36B H 0.6427 1.8870 0.8311 0.133 Uiso 1 1 calc R U . . .
H36C H 0.5539 1.8541 0.8417 0.133 Uiso 1 1 calc R U . . .
C42 C 0.7294(9) 1.2324(7) 0.5481(5) 0.059(2) Uani 1 1 d . U . . .
H42 H 0.7516 1.1902 0.5082 0.071 Uiso 1 1 calc R U . . .
C116 C 0.8450(8) 1.3866(6) 0.2733(5) 0.0551(19) Uani 1 1 d . U . . .
H116 H 0.8761 1.4116 0.3026 0.066 Uiso 1 1 calc R U . . .
C57 C 0.8372(7) 1.3537(8) 0.6557(5) 0.061(2) Uani 1 1 d . U . . .
C131 C 0.8664(7) 0.9848(10) 0.0563(5) 0.064(3) Uani 1 1 d . U . . .
H131 H 0.8537 1.0497 0.0599 0.077 Uiso 1 1 calc R U . . .
C133 C 0.8667(8) 0.9668(10) -0.0277(5) 0.074(3) Uani 1 1 d . U . . .
H13A H 0.9206 0.9778 -0.0596 0.111 Uiso 1 1 calc R U . . .
H13B H 0.8789 0.9033 -0.0316 0.111 Uiso 1 1 calc R U . . .
H13C H 0.8007 1.0076 -0.0462 0.111 Uiso 1 1 calc R U . . .
C123 C 0.7827(6) 0.9680(6) 0.1071(4) 0.0464(16) Uani 1 1 d . U . . .
C80 C 1.1452(6) 0.7627(6) 0.6703(4) 0.0459(19) Uani 1 1 d . U . . .
H80 H 1.1233 0.7300 0.7107 0.055 Uiso 1 1 calc R U . . .
C22 C 0.1344(9) 2.0099(8) 0.9258(7) 0.073(3) Uani 1 1 d . U . . .
H22A H 0.1456 2.0626 0.9040 0.109 Uiso 1 1 calc R U . . .
H22B H 0.0735 2.0120 0.9068 0.109 Uiso 1 1 calc R U . . .
H22C H 0.1249 2.0112 0.9825 0.109 Uiso 1 1 calc R U . . .
C15 C 0.2380(8) 1.7178(7) 1.0337(5) 0.060(2) Uani 1 1 d . U . . .
C95 C 1.3052(5) 0.8613(6) 0.4191(4) 0.0408(15) Uani 1 1 d . U . . .
C23 C 0.2940(10) 1.6589(9) 1.1049(7) 0.0833(19) Uani 1 1 d D U . . .
H23 H 0.3371 1.6868 1.1198 0.100 Uiso 1 1 calc R U . . .
C90 C 0.8193(13) 1.0365(8) 0.6595(8) 0.102(5) Uani 1 1 d . U . . .
H90A H 0.8215 1.0814 0.6917 0.153 Uiso 1 1 calc R U . . .
H90B H 0.8386 1.0488 0.6051 0.153 Uiso 1 1 calc R U . . .
H90C H 0.7501 1.0409 0.6649 0.153 Uiso 1 1 calc R U . . .
C111 C 0.6470(9) 1.3185(8) 0.0870(6) 0.068(3) Uani 1 1 d . U . . .
H111 H 0.6346 1.3804 0.0757 0.081 Uiso 1 1 calc R U . . .
C63 C 0.7849(11) 1.4822(9) 0.5524(6) 0.078(3) Uani 1 1 d . U . . .
H63 H 0.7360 1.4564 0.5466 0.094 Uiso 1 1 calc R U . . .
C65 C 0.7247(12) 1.5809(10) 0.5684(7) 0.091(4) Uani 1 1 d . U . . .
H65A H 0.6819 1.5870 0.6176 0.136 Uiso 1 1 calc R U . . .
H65B H 0.7711 1.6085 0.5717 0.136 Uiso 1 1 calc R U . . .
H65C H 0.6815 1.6119 0.5265 0.136 Uiso 1 1 calc R U . . .
C127 C 0.6213(6) 1.0271(6) 0.1884(4) 0.0406(15) Uani 1 1 d . U . . .
C130 C 0.5180(10) 1.0940(11) 0.3122(6) 0.079(4) Uani 1 1 d . U . . .
H13D H 0.4575 1.1460 0.3335 0.119 Uiso 1 1 calc R U . . .
H13E H 0.5107 1.0376 0.3271 0.119 Uiso 1 1 calc R U . . .
H13F H 0.5785 1.0907 0.3327 0.119 Uiso 1 1 calc R U . . .
C47 C 0.3568(11) 1.3798(10) 0.7719(7) 0.0853(14) Uani 1 1 d . U . . .
H47 H 0.3324 1.3589 0.8193 0.102 Uiso 1 1 calc R U . . .
C122 C 0.6966(6) 1.0411(6) 0.1386(4) 0.0379(14) Uani 1 1 d . U . . .
C59 C 0.9618(10) 1.3338(12) 0.7398(7) 0.091(3) Uani 1 1 d . U . . .
H59 H 1.0010 1.3025 0.7817 0.109 Uiso 1 1 calc R U . . .
C37 C 0.5774(10) 1.9945(8) 0.9595(6) 0.072(3) Uani 1 1 d . U . . .
H37A H 0.5314 2.0502 0.9327 0.108 Uiso 1 1 calc R U . . .
H37B H 0.5642 2.0022 1.0156 0.108 Uiso 1 1 calc R U . . .
H37C H 0.6481 1.9830 0.9427 0.108 Uiso 1 1 calc R U . . .
C48 C 0.2917(12) 1.4564(10) 0.7327(7) 0.0853(14) Uani 1 1 d . U . . .
H48 H 0.2234 1.4877 0.7547 0.102 Uiso 1 1 calc R U . . .
C46 C 0.4655(11) 1.3293(10) 0.7403(7) 0.0853(14) Uani 1 1 d . U . . .
C110 C 0.6049(12) 1.2800(10) 0.0453(7) 0.083(4) Uani 1 1 d . U . . .
H110 H 0.5629 1.3156 0.0061 0.100 Uiso 1 1 calc R U . . .
C28 C 0.7346(7) 1.7901(8) 0.9606(6) 0.062(2) Uani 1 1 d . U . . .
H28 H 0.7618 1.8209 0.9222 0.074 Uiso 1 1 calc R U . . .
C132 C 0.9723(7) 0.9207(11) 0.0852(6) 0.084(4) Uani 1 1 d . U . . .
H13G H 0.9722 0.9323 0.1394 0.127 Uiso 1 1 calc R U . . .
H13H H 0.9857 0.8570 0.0811 0.127 Uiso 1 1 calc R U . . .
H13I H 1.0255 0.9327 0.0532 0.127 Uiso 1 1 calc R U . . .
C129 C 0.4314(8) 1.1197(8) 0.1912(6) 0.067(3) Uani 1 1 d . U . . .
H12A H 0.4405 1.1271 0.1346 0.101 Uiso 1 1 calc R U . . .
H12B H 0.4174 1.0665 0.2053 0.101 Uiso 1 1 calc R U . . .
H12C H 0.3742 1.1745 0.2120 0.101 Uiso 1 1 calc R U . . .
C78 C 1.2697(6) 0.8150(7) 0.6132(4) 0.049(2) Uani 1 1 d . U . . .
H78 H 1.3319 0.8187 0.6159 0.059 Uiso 1 1 calc R U . . .
C38 C 0.6052(6) 1.4835(5) 0.7555(4) 0.0410(16) Uani 1 1 d . U . . .
C117 C 0.8899(8) 1.3540(6) 0.2010(6) 0.059(2) Uani 1 1 d . U . . .
H117 H 0.9512 1.3573 0.1801 0.071 Uiso 1 1 calc R U . . .
C94 C 1.2490(5) 0.9065(5) 0.4867(4) 0.0350(13) Uani 1 1 d . U . . .
C52 C 0.389(4) 1.479(3) 0.506(3) 0.074(3) Uani 0.279(18) 1 d D U P A 1
H52A H 0.4233 1.4177 0.4866 0.112 Uiso 0.279(18) 1 calc R U P A 1
H52B H 0.3824 1.5241 0.4630 0.112 Uiso 0.279(18) 1 calc R U P A 1
H52C H 0.3208 1.4899 0.5308 0.112 Uiso 0.279(18) 1 calc R U P A 1
C17 C 0.1360(9) 1.7352(9) 0.9300(7) 0.077(3) Uani 1 1 d . U . . .
H17 H 0.0949 1.7161 0.9056 0.092 Uiso 1 1 calc R U . . .
C109 C 0.6226(9) 1.1893(8) 0.0597(5) 0.067(3) Uani 1 1 d . U . . .
H109 H 0.5940 1.1630 0.0294 0.081 Uiso 1 1 calc R U . . .
C18 C 0.1509(7) 1.8099(8) 0.8995(6) 0.062(2) Uani 1 1 d . U . . .
H18 H 0.1208 1.8409 0.8538 0.075 Uiso 1 1 calc R U . . .
C51 C 0.4459(8) 1.4885(7) 0.5612(7) 0.070(2) Uani 1 1 d D U . . .
H51 H 0.5210 1.4622 0.5461 0.084 Uiso 0.279(18) 1 calc R U P A 1
H51A H 0.5084 1.4366 0.5388 0.084 Uiso 0.721(18) 1 calc R U P A 2
C49 C 0.3201(11) 1.4882(11) 0.6662(8) 0.0853(14) Uani 1 1 d . U . . .
H49 H 0.2713 1.5402 0.6411 0.102 Uiso 1 1 calc R U . . .
C64 C 0.8511(14) 1.4727(12) 0.4763(7) 0.105(5) Uani 1 1 d . U . . .
H64A H 0.8907 1.4080 0.4657 0.158 Uiso 1 1 calc R U . . .
H64B H 0.8079 1.5038 0.4343 0.158 Uiso 1 1 calc R U . . .
H64C H 0.8975 1.5004 0.4795 0.158 Uiso 1 1 calc R U . . .
C24 C 0.3634(11) 1.5619(9) 1.0872(7) 0.0833(19) Uani 1 1 d D U . . .
H24A H 0.3238 1.5324 1.0715 0.125 Uiso 1 1 calc R U . . .
H24B H 0.3966 1.5295 1.1334 0.125 Uiso 1 1 calc R U . . .
H24C H 0.4152 1.5602 1.0450 0.125 Uiso 1 1 calc R U . . .
C74 C 0.9594(9) 0.7608(6) 0.2694(6) 0.060(2) Uani 1 1 d . U . . .
H74 H 1.0122 0.7708 0.2387 0.072 Uiso 1 1 calc R U . . .
C152 C 0.5232(10) 1.4397(11) 0.2947(9) 0.124(7) Uani 1 1 d . U . . .
H15A H 0.5213 1.4666 0.2418 0.187 Uiso 1 1 calc R U . . .
H15B H 0.4587 1.4362 0.3115 0.187 Uiso 1 1 calc R U . . .
H15C H 0.5334 1.4778 0.3296 0.187 Uiso 1 1 calc R U . . .
C61 C 0.9161(11) 1.4526(12) 0.6414(7) 0.093(3) Uani 1 1 d . U . . .
H61 H 0.9246 1.5033 0.6162 0.111 Uiso 1 1 calc R U . . .
C120 C 0.9651(16) 1.1879(11) 0.0802(10) 0.142(8) Uani 1 1 d . U . . .
H12D H 0.9351 1.1518 0.1125 0.213 Uiso 1 1 calc R U . . .
H12E H 0.9860 1.1644 0.0279 0.213 Uiso 1 1 calc R U . . .
H12F H 1.0246 1.1836 0.1030 0.213 Uiso 1 1 calc R U . . .
C103 C 1.3347(7) 0.7611(6) 0.4088(5) 0.0526(19) Uani 1 1 d . U . . .
H103 H 1.3100 0.7360 0.4575 0.063 Uiso 1 1 calc R U . . .
C83 C 0.9866(6) 0.7316(6) 0.5629(5) 0.0414(15) Uani 1 1 d . U . . .
C73 C 0.9492(10) 0.6826(8) 0.2621(7) 0.072(3) Uani 1 1 d . U . . .
H73 H 0.9939 0.6381 0.2267 0.087 Uiso 1 1 calc R U . . .
C60 C 0.9754(11) 1.4035(13) 0.7022(8) 0.101(4) Uani 1 1 d . U . . .
H60 H 1.0251 1.4200 0.7164 0.121 Uiso 1 1 calc R U . . .
C72 C 0.8733(11) 0.6712(8) 0.3070(7) 0.075(3) Uani 1 1 d . U . . .
C101 C 1.2393(8) 1.0583(7) 0.6160(6) 0.062(2) Uani 1 1 d . U . . .
H10A H 1.2000 1.0915 0.6621 0.093 Uiso 1 1 calc R U . . .
H10B H 1.2887 0.9972 0.6319 0.093 Uiso 1 1 calc R U . . .
H10C H 1.2754 1.0914 0.5869 0.093 Uiso 1 1 calc R U . . .
C93 C 1.0951(9) 0.5644(8) 0.5627(9) 0.083(3) Uani 1 1 d . U . . .
H93A H 1.1586 0.5169 0.5396 0.124 Uiso 1 1 calc R U . . .
H93B H 1.0971 0.5623 0.6190 0.124 Uiso 1 1 calc R U . . .
H93C H 1.0374 0.5541 0.5518 0.124 Uiso 1 1 calc R U . . .
C121 C 0.9336(13) 1.3384(10) 0.0276(7) 0.096(4) Uani 1 1 d . U . . .
H12G H 0.8824 1.4021 0.0253 0.144 Uiso 1 1 calc R U . . .
H12H H 0.9930 1.3347 0.0502 0.144 Uiso 1 1 calc R U . . .
H12I H 0.9544 1.3156 -0.0248 0.144 Uiso 1 1 calc R U . . .
C91 C 1.0833(6) 0.6572(6) 0.5286(5) 0.0512(19) Uani 1 1 d . U . . .
H91 H 1.1411 0.6669 0.5434 0.061 Uiso 1 1 calc R U . . .
C43 C 0.6306(8) 1.2651(5) 0.5803(5) 0.056(2) Uani 1 1 d . U . . .
H43 H 0.5861 1.2437 0.5638 0.067 Uiso 1 1 calc R U . . .
C34 C 0.6525(15) 1.5502(8) 1.1130(8) 0.105(5) Uani 1 1 d . U . . .
H34A H 0.6345 1.5500 1.0609 0.157 Uiso 1 1 calc R U . . .
H34B H 0.7265 1.5175 1.1138 0.157 Uiso 1 1 calc R U . . .
H34C H 0.6196 1.5200 1.1501 0.157 Uiso 1 1 calc R U . . .
C89 C 0.8731(12) 0.9230(11) 0.7718(6) 0.088(4) Uani 1 1 d . U . . .
H89A H 0.8724 0.9720 0.8006 0.132 Uiso 1 1 calc R U . . .
H89B H 0.8071 0.9208 0.7825 0.132 Uiso 1 1 calc R U . . .
H89C H 0.9270 0.8646 0.7881 0.132 Uiso 1 1 calc R U . . .
C100 C 1.1677(7) 1.0501(7) 0.5652(6) 0.058(2) Uani 1 1 d . U . . .
H100 H 1.1325 1.0152 0.5953 0.069 Uiso 1 1 calc R U . . .
C67 C 0.9683(12) 1.1345(11) 0.7535(10) 0.111(5) Uani 1 1 d . U . . .
H67A H 0.9879 1.1250 0.6980 0.167 Uiso 1 1 calc R U . . .
H67B H 1.0254 1.1332 0.7779 0.167 Uiso 1 1 calc R U . . .
H67C H 0.9503 1.0861 0.7774 0.167 Uiso 1 1 calc R U . . .
C92 C 1.0904(9) 0.6619(9) 0.4391(6) 0.073(3) Uani 1 1 d . U . . .
H92A H 1.1543 0.6125 0.4188 0.110 Uiso 1 1 calc R U . . .
H92B H 1.0328 0.6555 0.4225 0.110 Uiso 1 1 calc R U . . .
H92C H 1.0886 0.7208 0.4193 0.110 Uiso 1 1 calc R U . . .
C44 C 0.5944(7) 1.3302(5) 0.6376(4) 0.0460(16) Uani 1 1 d . U . . .
C54 C 0.5485(13) 1.2469(11) 0.7795(8) 0.097(3) Uani 1 1 d D U . . .
H54 H 0.6145 1.2380 0.7490 0.116 Uiso 0.88(2) 1 calc R U P B 1
H54A H 0.5077 1.2207 0.8148 0.116 Uiso 0.12(2) 1 calc R U P B 2
C68 C 0.8418(17) 1.2466(14) 0.8496(9) 0.129(6) Uani 1 1 d . U . . .
H68A H 0.7831 1.3064 0.8538 0.194 Uiso 1 1 calc R U . . .
H68B H 0.8223 1.1995 0.8747 0.194 Uiso 1 1 calc R U . . .
H68C H 0.8974 1.2466 0.8752 0.194 Uiso 1 1 calc R U . . .
C66 C 0.8768(9) 1.2268(8) 0.7649(6) 0.076(3) Uani 1 1 d . U . . .
H66 H 0.8196 1.2229 0.7428 0.091 Uiso 1 1 calc R U . . .
C96 C 1.3363(6) 0.9094(6) 0.3593(5) 0.0499(18) Uani 1 1 d . U . . .
H96 H 1.3731 0.8797 0.3133 0.060 Uiso 1 1 calc R U . . .
C77 C 1.2128(5) 0.8573(6) 0.5508(4) 0.0370(14) Uani 1 1 d . U . . .
C53 C 0.397(3) 1.589(2) 0.597(3) 0.074(3) Uani 0.279(18) 1 d D U P A 1
H53A H 0.3250 1.6074 0.6141 0.112 Uiso 0.279(18) 1 calc R U P A 1
H53B H 0.4047 1.6329 0.5576 0.112 Uiso 0.279(18) 1 calc R U P A 1
H53C H 0.4331 1.5863 0.6417 0.112 Uiso 0.279(18) 1 calc R U P A 1
C102 C 1.0844(10) 1.1482(9) 0.5426(8) 0.092(5) Uani 1 1 d . U . . .
H10D H 1.0475 1.1800 0.5899 0.138 Uiso 1 1 calc R U . . .
H10E H 1.1176 1.1830 0.5122 0.138 Uiso 1 1 calc R U . . .
H10F H 1.0366 1.1424 0.5118 0.138 Uiso 1 1 calc R U . . .
C10 C 0.4315(5) 1.8809(4) 1.1197(4) 0.0330(13) Uani 1 1 d . U . . .
H10 H 0.4708 1.9006 1.1456 0.040 Uiso 1 1 calc R U . . .
C56 C 0.559(2) 1.2599(15) 0.8618(10) 0.114(4) Uani 0.88(2) 1 d D U P B 1
H56A H 0.5687 1.3153 0.8638 0.171 Uiso 0.88(2) 1 calc R U P B 1
H56B H 0.4977 1.2656 0.8950 0.171 Uiso 0.88(2) 1 calc R U P B 1
H56C H 0.6184 1.2071 0.8803 0.171 Uiso 0.88(2) 1 calc R U P B 1
C125 C 0.7143(9) 0.8671(8) 0.1699(6) 0.058(2) Uani 1 1 d . U . . .
H125 H 0.7188 0.8072 0.1782 0.070 Uiso 1 1 calc R U . . .
C21 C 0.2487(9) 1.9220(8) 0.8134(5) 0.071(3) Uani 1 1 d . U . . .
H21A H 0.2589 1.9761 0.7946 0.107 Uiso 1 1 calc R U . . .
H21B H 0.3103 1.8669 0.7989 0.107 Uiso 1 1 calc R U . . .
H21C H 0.1911 1.9227 0.7902 0.107 Uiso 1 1 calc R U . . .
C119 C 0.8902(10) 1.2829(8) 0.0758(6) 0.071(3) Uani 1 1 d . U . . .
H119 H 0.8340 1.2845 0.0482 0.085 Uiso 1 1 calc R U . . .
C151 C 0.5213(5) 0.9695(5) 0.6380(4) 0.063(2) Uani 1 1 d G U . . .
H151 H 0.5170 1.0013 0.6822 0.076 Uiso 1 1 calc R U . . .
C143 C 0.5193(5) 0.8849(5) 0.6474(3) 0.077(3) Uani 1 1 d G U . . .
H143 H 0.5137 0.8588 0.6980 0.092 Uiso 1 1 calc R U . . .
C158 C 0.5256(6) 0.8383(5) 0.5828(4) 0.076(3) Uani 1 1 d G U . . .
H158 H 0.5242 0.7805 0.5893 0.091 Uiso 1 1 calc R U . . .
C156 C 0.5339(6) 0.8764(6) 0.5089(4) 0.084(3) Uani 1 1 d G U . . .
H156 H 0.5381 0.8446 0.4647 0.100 Uiso 1 1 calc R U . . .
C153 C 0.5359(7) 0.9610(6) 0.4995(4) 0.098(4) Uani 1 1 d G U . . .
H153 H 0.5415 0.9870 0.4489 0.118 Uiso 1 1 calc R U . . .
C134 C 0.5296(6) 1.0076(5) 0.5641(5) 0.088(3) Uani 1 1 d G U . . .
C98 C 1.2605(6) 1.0438(6) 0.4329(6) 0.0518(18) Uani 1 1 d . U . . .
H98 H 1.2470 1.1057 0.4373 0.062 Uiso 1 1 calc R U . . .
C104 C 1.2853(12) 0.7482(9) 0.3411(7) 0.089(4) Uani 1 1 d . U . . .
H10G H 1.2112 0.7825 0.3498 0.134 Uiso 1 1 calc R U . . .
H10H H 1.3102 0.7707 0.2925 0.134 Uiso 1 1 calc R U . . .
H10I H 1.3032 0.6833 0.3378 0.134 Uiso 1 1 calc R U . . .
C97 C 1.3143(7) 0.9989(7) 0.3664(6) 0.055(2) Uani 1 1 d . U . . .
H97 H 1.3360 1.0307 0.3251 0.066 Uiso 1 1 calc R U . . .
C105 C 1.4494(9) 0.7088(8) 0.3970(10) 0.096(4) Uani 1 1 d . U . . .
H10J H 1.4679 0.6443 0.3904 0.143 Uiso 1 1 calc R U . . .
H10K H 1.4755 0.7339 0.3506 0.143 Uiso 1 1 calc R U . . .
H10L H 1.4791 0.7144 0.4422 0.143 Uiso 1 1 calc R U . . .
C106 C 0.8319(5) 1.0783(5) 0.2670(4) 0.0315(13) Uani 1 1 d . U . . .
C55 C 0.5337(18) 1.1649(14) 0.7685(11) 0.114(4) Uani 0.88(2) 1 d D U P B 1
H55A H 0.5275 1.1619 0.7136 0.171 Uiso 0.88(2) 1 calc R U P B 1
H55B H 0.5922 1.1101 0.7850 0.171 Uiso 0.88(2) 1 calc R U P B 1
H55C H 0.4716 1.1686 0.7996 0.171 Uiso 0.88(2) 1 calc R U P B 1
C124 C 0.7904(9) 0.8806(8) 0.1237(6) 0.058(2) Uani 1 1 d . U . . .
H124 H 0.8486 0.8298 0.1030 0.069 Uiso 1 1 calc R U . . .
N1 N 0.6748(5) 1.5888(4) 0.8238(3) 0.0386(12) Uani 1 1 d . U . . .
Cl7 Cl 0.0960(3) 1.2656(3) 0.3369(3) 0.1085(12) Uani 1 1 d . U . . .
Cl8 Cl 0.1754(3) 1.1603(3) 0.1977(3) 0.1066(12) Uani 1 1 d . U . . .
C145 C 0.0943(9) 1.1791(8) 0.2831(8) 0.082(3) Uani 1 1 d . U . . .
H14J H 0.1151 1.1217 0.3153 0.099 Uiso 1 1 calc R U . . .
H14K H 0.0241 1.1974 0.2704 0.099 Uiso 1 1 calc R U . . .
C146 C 1.3092(8) 1.1100(6) -0.1274(8) 0.121(2) Uani 1 1 d G U . . .
H146 H 1.3539 1.0482 -0.1159 0.145 Uiso 1 1 calc R U . . .
C141 C 1.2933(8) 1.1407(7) -0.2040(7) 0.121(2) Uani 1 1 d G U . . .
H141 H 1.3270 1.0999 -0.2447 0.145 Uiso 1 1 calc R U . . .
C148 C 1.2279(9) 1.2311(8) -0.2209(6) 0.121(2) Uani 1 1 d G U . . .
H148 H 1.2170 1.2521 -0.2732 0.145 Uiso 1 1 calc R U . . .
C140 C 1.1785(8) 1.2908(6) -0.1613(8) 0.121(2) Uani 1 1 d G U . . .
H140 H 1.1339 1.3525 -0.1729 0.145 Uiso 1 1 calc R U . . .
C147 C 1.1945(8) 1.2600(7) -0.0848(7) 0.121(2) Uani 1 1 d G U . . .
H147 H 1.1607 1.3008 -0.0441 0.145 Uiso 1 1 calc R U . . .
C157 C 1.2598(9) 1.1696(8) -0.0679(6) 0.121(2) Uani 1 1 d G U . . .
C142 C 1.3037(13) 1.1385(12) -0.0007(12) 0.121(2) Uani 1 1 d . U . . .
H14G H 1.3464 1.0726 -0.0025 0.181 Uiso 1 1 calc R U . . .
H14H H 1.3459 1.1694 0.0061 0.181 Uiso 1 1 calc R U . . .
H14I H 1.2507 1.1509 0.0428 0.181 Uiso 1 1 calc R U . . .
C144 C 0.5284(14) 1.0980(12) 0.5576(13) 0.123(6) Uani 1 1 d . U . . .
H14D H 0.5236 1.1187 0.6095 0.184 Uiso 1 1 calc R U . . .
H14E H 0.5911 1.0948 0.5277 0.184 Uiso 1 1 calc R U . . .
H14F H 0.4695 1.1410 0.5312 0.184 Uiso 1 1 calc R U . . .
C33 C 0.6428(12) 1.6513(9) 1.2154(7) 0.084(3) Uani 1 1 d . U . . .
H33A H 0.6149 1.6172 1.2525 0.126 Uiso 1 1 calc R U . . .
H33B H 0.7169 1.6242 1.2157 0.126 Uiso 1 1 calc R U . . .
H33C H 0.6134 1.7150 1.2299 0.126 Uiso 1 1 calc R U . . .
C25 C 0.2162(11) 1.6662(9) 1.1729(7) 0.0833(19) Uani 1 1 d D U . . .
H25A H 0.1809 1.7295 1.1886 0.125 Uiso 1 1 calc R U . . .
H25B H 0.2504 1.6267 1.2163 0.125 Uiso 1 1 calc R U . . .
H25C H 0.1667 1.6471 1.1579 0.125 Uiso 1 1 calc R U . . .
C136 C 1.2326(7) 0.4051(8) 0.0494(7) 0.062(4) Uani 0.5 1 d G U P . .
C154 C 1.1618(10) 0.4720(8) 0.0046(5) 0.060(4) Uani 0.5 1 d G U P . .
H154 H 1.1818 0.4853 -0.0474 0.072 Uiso 0.5 1 calc R U P . .
C137 C 1.0617(9) 0.5196(7) 0.0359(7) 0.058(4) Uani 0.5 1 d G U P . .
H137 H 1.0133 0.5653 0.0053 0.070 Uiso 0.5 1 calc R U P . .
C139 C 1.0324(7) 0.5001(7) 0.1120(7) 0.057(3) Uani 0.5 1 d G U P . .
H139 H 0.9640 0.5326 0.1334 0.069 Uiso 0.5 1 calc R U P . .
C155 C 1.1032(9) 0.4332(8) 0.1568(6) 0.057(3) Uani 0.5 1 d G U P . .
H155 H 1.0831 0.4199 0.2088 0.068 Uiso 0.5 1 calc R U P . .
C135 C 1.2033(8) 0.3856(7) 0.1255(7) 0.059(4) Uani 0.5 1 d G U P . .
H135 H 1.2516 0.3399 0.1561 0.070 Uiso 0.5 1 calc R U P . .
C138 C 1.341(2) 0.3451(19) 0.022(2) 0.102(8) Uani 0.5 1 d . U P . .
H13J H 1.3747 0.3037 0.0647 0.153 Uiso 0.5 1 calc R U P . .
H13K H 1.3429 0.3093 -0.0208 0.153 Uiso 0.5 1 calc R U P . .
H13L H 1.3766 0.3830 0.0038 0.153 Uiso 0.5 1 calc R U P . .
C52A C 0.3758(15) 1.5179(14) 0.4984(10) 0.074(3) Uani 0.721(18) 1 d D U P A 2
H52D H 0.3539 1.4704 0.4928 0.112 Uiso 0.721(18) 1 calc R U P A 2
H52E H 0.4115 1.5278 0.4494 0.112 Uiso 0.721(18) 1 calc R U P A 2
H52F H 0.3161 1.5748 0.5121 0.112 Uiso 0.721(18) 1 calc R U P A 2
C53A C 0.4837(14) 1.5639(11) 0.5706(10) 0.074(3) Uani 0.721(18) 1 d D U P A 2
H53D H 0.4257 1.6196 0.5891 0.112 Uiso 0.721(18) 1 calc R U P A 2
H53E H 0.5141 1.5775 0.5204 0.112 Uiso 0.721(18) 1 calc R U P A 2
H53F H 0.5346 1.5413 0.6081 0.112 Uiso 0.721(18) 1 calc R U P A 2
C56A C 0.601(13) 1.273(11) 0.837(7) 0.114(4) Uani 0.12(2) 1 d D U P B 2
H56D H 0.5500 1.3253 0.8654 0.171 Uiso 0.12(2) 1 calc R U P B 2
H56E H 0.6323 1.2213 0.8730 0.171 Uiso 0.12(2) 1 calc R U P B 2
H56F H 0.6529 1.2892 0.8082 0.171 Uiso 0.12(2) 1 calc R U P B 2
C55A C 0.618(10) 1.168(6) 0.732(6) 0.114(4) Uani 0.12(2) 1 d D U P B 2
H55D H 0.5794 1.1553 0.6972 0.171 Uiso 0.12(2) 1 calc R U P B 2
H55E H 0.6710 1.1819 0.7018 0.171 Uiso 0.12(2) 1 calc R U P B 2
H55F H 0.6504 1.1139 0.7667 0.171 Uiso 0.12(2) 1 calc R U P B 2

loop_
_atom_site_aniso_label
_atom_site_aniso_U_11
_atom_site_aniso_U_22
_atom_site_aniso_U_33
_atom_site_aniso_U_23
_atom_site_aniso_U_13
_atom_site_aniso_U_12
Re1 0.0522(2) 0.02680(15) 0.02257(14) -0.00954(11) 0.00384(13) -0.01616(14)
Re2 0.03138(13) 0.03081(15) 0.01887(12) -0.00587(10) -0.00258(9) -0.01366(12)
Cl4 0.0317(8) 0.0479(9) 0.0274(7) -0.0043(6) 0.0009(6) -0.0131(7)
Cl5 0.0614(11) 0.0385(9) 0.0381(9) -0.0042(7) -0.0141(8) -0.0270(9)
Cl3 0.254(5) 0.0301(10) 0.0285(10) -0.0021(8) 0.0025(17) -0.0389(18)
Cl2 0.111(2) 0.132(3) 0.095(2) -0.087(2) 0.0680(18) -0.102(2)
Cl1 0.0499(10) 0.0475(10) 0.0358(9) -0.0061(7) -0.0155(8) -0.0050(9)
Cl6 0.0359(9) 0.0725(13) 0.0265(8) -0.0075(8) 0.0024(6) -0.0264(9)
C31 0.041(4) 0.034(3) 0.069(5) -0.015(3) -0.013(3) -0.010(3)
N5 0.025(2) 0.039(3) 0.025(2) -0.007(2) 0.0017(18) -0.017(2)
C118 0.078(5) 0.053(5) 0.047(4) -0.009(4) 0.002(4) -0.042(4)
C76 0.028(3) 0.048(4) 0.022(3) -0.005(2) -0.004(2) -0.018(3)
C50 0.102(3) 0.099(4) 0.060(3) -0.018(2) -0.001(2) -0.047(3)
C29 0.041(4) 0.088(6) 0.077(6) -0.041(5) 0.009(4) -0.025(4)
C8 0.034(3) 0.021(3) 0.019(2) -0.0036(19) -0.001(2) -0.011(2)
C12 0.036(3) 0.035(3) 0.025(3) -0.009(2) 0.004(2) -0.010(3)
C11 0.044(3) 0.033(3) 0.024(3) -0.013(2) -0.002(2) -0.006(3)
C82 0.029(3) 0.049(4) 0.028(3) 0.003(2) -0.007(2) -0.019(3)
F1 0.045(3) 0.159(7) 0.083(5) -0.031(4) -0.009(3) -0.039(4)
C99 0.032(3) 0.056(4) 0.049(4) -0.006(3) -0.009(3) -0.020(3)
C41 0.067(5) 0.046(4) 0.034(4) -0.021(3) -0.013(3) 0.007(4)
C13 0.038(3) 0.029(3) 0.021(3) -0.002(2) -0.001(2) -0.015(2)
C107 0.044(4) 0.052(4) 0.022(3) 0.010(2) -0.009(3) -0.028(3)
C85 0.031(3) 0.091(6) 0.044(4) 0.004(4) -0.009(3) -0.034(4)
C19 0.036(3) 0.063(4) 0.035(3) -0.018(3) 0.001(3) -0.023(3)
C87 0.031(3) 0.052(4) 0.028(3) 0.007(3) -0.006(2) -0.017(3)
C114 0.054(4) 0.046(4) 0.033(3) 0.009(3) -0.010(3) -0.012(3)
C2 0.046(4) 0.058(5) 0.038(4) -0.011(3) -0.017(3) -0.001(3)
C75 0.027(3) 0.032(3) 0.021(3) -0.002(2) -0.001(2) -0.014(2)
C14 0.037(3) 0.050(4) 0.033(3) -0.017(2) 0.008(2) -0.025(3)
C45 0.102(3) 0.099(4) 0.060(3) -0.018(2) -0.001(2) -0.047(3)
F2 0.173(8) 0.078(4) 0.139(7) 0.024(4) -0.084(6) -0.090(5)
C81 0.030(3) 0.052(4) 0.029(3) 0.001(3) -0.007(2) -0.021(3)
C86 0.026(3) 0.067(5) 0.038(4) 0.005(3) -0.002(3) -0.016(3)
N6 0.043(3) 0.041(3) 0.017(2) -0.0017(19) 0.003(2) -0.023(2)
C16 0.086(7) 0.105(7) 0.071(6) -0.030(5) 0.016(4) -0.073(6)
C26 0.035(3) 0.030(3) 0.035(3) -0.015(2) -0.002(2) -0.012(2)
N3 0.061(4) 0.029(3) 0.027(3) -0.010(2) -0.003(3) -0.012(3)
C84 0.045(4) 0.069(5) 0.048(4) -0.002(4) -0.011(3) -0.034(4)
C7 0.047(4) 0.028(3) 0.025(3) -0.008(2) 0.005(2) -0.019(3)
C35 0.069(5) 0.074(5) 0.036(4) 0.011(3) -0.013(4) -0.050(4)
C112 0.066(5) 0.058(4) 0.032(3) 0.014(3) -0.009(3) -0.038(4)
C58 0.058(5) 0.089(5) 0.044(4) -0.038(3) -0.005(3) -0.006(4)
C71 0.097(7) 0.081(6) 0.065(6) 0.023(4) -0.033(5) -0.065(5)
C30 0.043(4) 0.057(5) 0.089(6) -0.026(4) -0.012(4) -0.011(4)
C40 0.066(4) 0.050(5) 0.027(4) -0.014(3) -0.008(3) -0.007(4)
C150 0.052(5) 0.087(7) 0.053(5) 0.017(5) 0.000(4) -0.019(4)
C113 0.061(4) 0.038(4) 0.034(3) 0.009(3) -0.007(3) -0.025(3)
C5 0.048(4) 0.088(6) 0.042(4) -0.016(4) -0.004(3) -0.025(4)
C6 0.045(4) 0.058(4) 0.034(4) -0.009(3) -0.009(3) -0.014(3)
C39 0.068(4) 0.022(3) 0.019(3) -0.004(2) -0.010(3) -0.005(3)
C108 0.062(5) 0.071(4) 0.027(3) 0.016(3) -0.013(3) -0.047(4)
C9 0.035(3) 0.025(3) 0.022(3) -0.003(2) -0.003(2) -0.012(2)
N2 0.032(3) 0.027(2) 0.024(2) -0.0043(18) 0.0003(19) -0.014(2)
C70 0.078(6) 0.072(5) 0.046(4) 0.008(4) -0.019(4) -0.050(5)
N4 0.035(3) 0.038(3) 0.031(3) -0.006(2) -0.006(2) -0.016(2)
C115 0.060(4) 0.046(4) 0.037(4) -0.003(3) -0.008(3) -0.008(4)
C4 0.039(4) 0.096(6) 0.053(5) -0.026(4) -0.007(3) -0.015(4)
C3 0.043(4) 0.082(6) 0.049(5) -0.019(4) -0.020(3) -0.004(4)
C20 0.050(4) 0.061(4) 0.032(3) -0.003(3) -0.011(3) -0.020(4)
C62 0.074(6) 0.102(6) 0.044(4) -0.030(4) 0.014(4) -0.042(5)
C79 0.036(4) 0.095(7) 0.037(4) 0.021(4) -0.018(3) -0.035(4)
C126 0.073(5) 0.067(4) 0.033(4) 0.011(3) -0.017(3) -0.050(4)
C88 0.052(4) 0.058(4) 0.029(3) -0.005(3) -0.003(3) -0.020(4)
C128 0.056(4) 0.073(5) 0.047(4) -0.010(4) 0.009(3) -0.039(4)
C69 0.056(4) 0.049(4) 0.039(4) -0.001(3) -0.020(3) -0.031(3)
C1 0.036(3) 0.046(4) 0.029(3) -0.014(3) -0.007(2) -0.006(3)
C149 0.071(7) 0.075(7) 0.055(5) 0.025(5) 0.010(5) -0.003(5)
C27 0.046(3) 0.063(4) 0.032(3) -0.016(3) 0.000(3) -0.030(3)
C32 0.057(5) 0.035(4) 0.083(6) 0.011(4) -0.026(4) -0.017(4)
C36 0.131(11) 0.119(10) 0.038(5) 0.006(5) -0.018(5) -0.075(9)
C42 0.085(5) 0.040(5) 0.031(4) -0.014(3) -0.020(4) 0.000(4)
C116 0.068(5) 0.042(4) 0.051(4) -0.009(3) -0.012(4) -0.017(4)
C57 0.057(4) 0.080(5) 0.034(4) -0.034(3) 0.005(3) -0.014(4)
C131 0.048(4) 0.122(9) 0.034(4) -0.021(4) 0.002(3) -0.045(5)
C133 0.063(6) 0.138(11) 0.037(4) -0.026(5) 0.001(4) -0.055(7)
C123 0.048(4) 0.073(4) 0.029(3) -0.007(3) -0.011(3) -0.034(3)
C80 0.038(3) 0.078(6) 0.030(3) 0.015(3) -0.012(3) -0.033(4)
C22 0.076(6) 0.069(5) 0.060(6) -0.017(5) -0.005(5) -0.017(5)
C15 0.084(6) 0.075(5) 0.048(4) -0.017(3) 0.013(4) -0.060(5)
C95 0.032(3) 0.053(4) 0.030(3) 0.003(3) -0.001(2) -0.014(3)
C23 0.112(6) 0.093(4) 0.057(3) -0.004(3) 0.008(3) -0.060(4)
C90 0.147(12) 0.060(5) 0.082(8) -0.012(5) -0.058(8) -0.015(6)
C111 0.098(7) 0.071(6) 0.054(5) 0.034(4) -0.035(5) -0.054(6)
C63 0.107(7) 0.104(7) 0.039(4) -0.011(4) 0.009(4) -0.064(6)
C65 0.128(10) 0.100(7) 0.060(7) -0.007(5) 0.006(6) -0.068(7)
C127 0.052(4) 0.062(4) 0.022(3) 0.005(3) -0.007(3) -0.038(3)
C130 0.076(7) 0.135(11) 0.046(5) -0.027(5) 0.008(4) -0.063(8)
C47 0.102(3) 0.099(4) 0.060(3) -0.018(2) -0.001(2) -0.047(3)
C122 0.047(3) 0.062(4) 0.018(3) 0.007(2) -0.008(2) -0.036(3)
C59 0.070(6) 0.137(9) 0.060(6) -0.052(5) 0.003(5) -0.033(6)
C37 0.106(9) 0.079(6) 0.059(6) 0.018(5) -0.030(6) -0.064(6)
C48 0.102(3) 0.099(4) 0.060(3) -0.018(2) -0.001(2) -0.047(3)
C46 0.102(3) 0.099(4) 0.060(3) -0.018(2) -0.001(2) -0.047(3)
C110 0.125(11) 0.103(7) 0.059(6) 0.052(6) -0.055(7) -0.084(8)
C28 0.052(4) 0.095(6) 0.053(5) -0.031(4) 0.011(3) -0.043(4)
C132 0.047(4) 0.168(12) 0.038(5) -0.034(6) 0.001(3) -0.043(6)
C129 0.057(5) 0.086(7) 0.057(5) -0.001(5) -0.003(4) -0.031(5)
C78 0.038(4) 0.085(6) 0.032(3) 0.012(3) -0.010(3) -0.035(4)
C38 0.060(4) 0.034(3) 0.028(3) -0.008(2) 0.005(3) -0.020(3)
C117 0.074(6) 0.053(5) 0.062(5) -0.019(4) 0.006(4) -0.039(5)
C94 0.026(3) 0.051(3) 0.028(3) 0.001(2) -0.005(2) -0.017(3)
C52 0.081(6) 0.070(6) 0.073(5) 0.000(4) -0.013(4) -0.033(5)
C17 0.070(6) 0.111(7) 0.079(6) -0.038(5) 0.007(5) -0.064(6)
C109 0.096(7) 0.094(6) 0.044(5) 0.036(4) -0.040(5) -0.069(6)
C18 0.047(4) 0.098(6) 0.053(5) -0.029(4) 0.000(4) -0.037(5)
C51 0.059(5) 0.047(5) 0.088(5) 0.005(4) -0.019(4) -0.008(4)
C49 0.102(3) 0.099(4) 0.060(3) -0.018(2) -0.001(2) -0.047(3)
C64 0.149(12) 0.144(12) 0.041(5) -0.022(6) 0.023(6) -0.085(10)
C24 0.112(6) 0.093(4) 0.057(3) -0.004(3) 0.008(3) -0.060(4)
C74 0.082(6) 0.056(5) 0.051(5) -0.017(4) -0.015(4) -0.034(4)
C152 0.070(7) 0.120(9) 0.106(10) 0.058(8) 0.011(7) 0.011(7)
C61 0.089(7) 0.148(10) 0.059(6) -0.047(6) 0.021(4) -0.067(7)
C120 0.178(15) 0.087(7) 0.109(11) -0.009(7) 0.083(11) -0.037(8)
C103 0.057(5) 0.052(4) 0.039(4) -0.005(3) 0.003(3) -0.016(4)
C83 0.034(3) 0.059(4) 0.035(4) -0.001(3) -0.012(3) -0.022(3)
C73 0.100(7) 0.059(5) 0.073(6) -0.010(4) -0.033(5) -0.041(5)
C60 0.080(7) 0.158(11) 0.074(7) -0.056(6) 0.015(5) -0.056(7)
C72 0.112(7) 0.069(5) 0.073(6) 0.006(4) -0.047(5) -0.058(5)
C101 0.055(5) 0.065(6) 0.064(5) -0.007(4) -0.028(4) -0.016(4)
C93 0.069(7) 0.059(5) 0.118(9) 0.003(5) -0.011(6) -0.026(5)
C121 0.140(12) 0.104(8) 0.056(6) -0.019(6) 0.029(7) -0.072(9)
C91 0.038(4) 0.058(4) 0.055(4) -0.013(3) -0.008(3) -0.016(3)
C43 0.089(5) 0.033(4) 0.034(4) -0.006(3) -0.024(3) -0.010(4)
C34 0.198(17) 0.046(5) 0.077(8) 0.016(5) -0.044(9) -0.055(7)
C89 0.133(11) 0.126(10) 0.031(4) -0.004(5) -0.009(5) -0.079(9)
C100 0.046(4) 0.069(5) 0.064(5) -0.019(4) -0.011(3) -0.025(4)
C67 0.100(9) 0.091(7) 0.106(10) -0.008(7) -0.025(8) -0.002(7)
C92 0.061(6) 0.088(7) 0.057(5) -0.024(4) -0.002(4) -0.017(6)
C44 0.081(4) 0.025(3) 0.024(3) -0.001(2) -0.018(3) -0.013(3)
C54 0.128(8) 0.115(7) 0.065(6) 0.026(5) -0.019(6) -0.073(6)
C68 0.175(16) 0.148(14) 0.069(7) -0.039(8) 0.010(8) -0.073(12)
C66 0.074(6) 0.084(6) 0.050(5) -0.023(4) -0.030(4) -0.007(5)
C96 0.041(4) 0.063(4) 0.035(4) 0.009(3) 0.000(3) -0.016(4)
C77 0.035(3) 0.054(4) 0.026(3) -0.005(3) -0.003(2) -0.022(3)
C53 0.081(6) 0.070(6) 0.073(5) 0.000(4) -0.013(4) -0.033(5)
C102 0.065(7) 0.082(7) 0.079(8) -0.032(6) -0.030(6) 0.026(6)
C10 0.043(3) 0.029(3) 0.027(3) -0.008(2) -0.006(2) -0.012(3)
C56 0.157(10) 0.120(7) 0.080(6) 0.018(5) -0.032(6) -0.072(6)
C125 0.077(6) 0.065(5) 0.053(5) 0.002(4) -0.032(4) -0.044(4)
C21 0.086(7) 0.075(7) 0.037(4) 0.000(4) -0.005(4) -0.022(6)
C119 0.094(7) 0.091(6) 0.053(5) -0.029(4) 0.019(4) -0.066(6)
C151 0.024(3) 0.089(6) 0.063(5) 0.008(4) -0.004(3) -0.014(4)
C143 0.055(6) 0.109(7) 0.068(5) 0.019(5) -0.010(5) -0.039(6)
C158 0.042(5) 0.108(7) 0.070(5) 0.020(5) -0.021(4) -0.026(5)
C156 0.081(7) 0.111(8) 0.071(6) 0.032(5) -0.038(5) -0.052(7)
C153 0.105(10) 0.116(8) 0.079(6) 0.029(6) -0.017(7) -0.057(8)
C134 0.060(6) 0.103(7) 0.091(6) 0.027(5) -0.012(5) -0.033(6)
C98 0.038(4) 0.051(4) 0.064(4) 0.009(3) -0.013(3) -0.018(3)
C104 0.121(9) 0.079(8) 0.068(7) -0.020(6) -0.018(7) -0.039(7)
C97 0.045(4) 0.059(4) 0.057(5) 0.019(3) -0.004(3) -0.022(4)
C105 0.064(6) 0.056(6) 0.142(12) -0.002(7) 0.008(6) -0.009(5)
C106 0.035(3) 0.036(3) 0.026(3) -0.008(2) 0.001(2) -0.017(3)
C55 0.157(10) 0.120(7) 0.080(6) 0.018(5) -0.032(6) -0.072(6)
C124 0.066(6) 0.067(5) 0.048(5) -0.006(4) -0.026(4) -0.030(4)
N1 0.049(3) 0.029(3) 0.024(3) -0.011(2) -0.009(2) 0.000(2)
Cl7 0.115(3) 0.075(2) 0.145(3) 0.020(2) -0.052(3) -0.044(2)
Cl8 0.076(2) 0.093(2) 0.146(3) 0.009(2) 0.008(2) -0.0401(19)
C145 0.069(7) 0.067(6) 0.110(8) 0.016(5) -0.007(6) -0.034(6)
C146 0.090(4) 0.099(4) 0.171(7) -0.029(5) -0.020(4) -0.031(3)
C141 0.090(4) 0.099(4) 0.171(7) -0.029(5) -0.020(4) -0.031(3)
C148 0.090(4) 0.099(4) 0.171(7) -0.029(5) -0.020(4) -0.031(3)
C140 0.090(4) 0.099(4) 0.171(7) -0.029(5) -0.020(4) -0.031(3)
C147 0.090(4) 0.099(4) 0.171(7) -0.029(5) -0.020(4) -0.031(3)
C157 0.090(4) 0.099(4) 0.171(7) -0.029(5) -0.020(4) -0.031(3)
C142 0.090(4) 0.099(4) 0.171(7) -0.029(5) -0.020(4) -0.031(3)
C144 0.111(13) 0.116(9) 0.148(14) 0.014(8) 0.002(11) -0.063(9)
C33 0.117(10) 0.086(8) 0.075(6) -0.012(5) -0.010(6) -0.066(8)
C25 0.112(6) 0.093(4) 0.057(3) -0.004(3) 0.008(3) -0.060(4)
C136 0.066(8) 0.047(7) 0.077(8) -0.029(6) -0.003(6) -0.024(6)
C154 0.082(8) 0.046(7) 0.071(8) -0.025(6) -0.016(6) -0.038(6)
C137 0.076(8) 0.043(7) 0.069(8) -0.021(6) -0.023(6) -0.031(6)
C139 0.069(8) 0.045(7) 0.076(8) -0.018(6) -0.022(6) -0.034(6)
C155 0.071(8) 0.044(7) 0.074(8) -0.011(6) -0.013(6) -0.038(6)
C135 0.066(7) 0.037(7) 0.078(8) -0.011(6) -0.021(6) -0.022(6)
C138 0.081(10) 0.067(13) 0.134(19) -0.013(13) 0.012(10) -0.016(9)
C52A 0.081(6) 0.070(6) 0.073(5) 0.000(4) -0.013(4) -0.033(5)
C53A 0.081(6) 0.070(6) 0.073(5) 0.000(4) -0.013(4) -0.033(5)
C56A 0.157(10) 0.120(7) 0.080(6) 0.018(5) -0.032(6) -0.072(6)
C55A 0.157(10) 0.120(7) 0.080(6) 0.018(5) -0.032(6) -0.072(6)

loop_
_atom_type_symbol
_atom_type_description
_atom_type_scat_dispersion_real
_atom_type_scat_dispersion_imag
_atom_type_scat_source
C C 0.0033 0.0016 'International Tables Vol C Tables 4.2.6.8 and 6.1.1.4'
H H 0.0000 0.0000 'International Tables Vol C Tables 4.2.6.8 and 6.1.1.4'
Cl Cl 0.1484 0.1585 'International Tables Vol C Tables 4.2.6.8 and 6.1.1.4'
F F 0.0171 0.0103 'International Tables Vol C Tables 4.2.6.8 and 6.1.1.4'
N N 0.0061 0.0033 'International Tables Vol C Tables 4.2.6.8 and 6.1.1.4'
Re Re -1.0185 7.2310 'International Tables Vol C Tables 4.2.6.8 and 6.1.1.4'

loop_
_geom_angle_atom_site_label_1
_geom_angle_atom_site_label_2
_geom_angle_atom_site_label_3
_geom_angle
_geom_angle_site_symmetry_1
_geom_angle_site_symmetry_3
_geom_angle_publ_flag
Cl3 Re1 Cl1 173.63(15) . . ?
Cl2 Re1 Cl3 87.65(17) . . ?
Cl2 Re1 Cl1 86.01(12) . . ?
C7 Re1 Cl3 89.87(19) . . ?
C7 Re1 Cl2 86.0(2) . . ?
C7 Re1 Cl1 90.30(19) . . ?
C38 Re1 Cl3 87.8(2) . . ?
C38 Re1 Cl2 86.6(2) . . ?
C38 Re1 Cl1 91.2(2) . . ?
C38 Re1 C7 172.3(3) . . ?
N1 Re1 Cl3 92.6(2) . . ?
N1 Re1 Cl2 179.5(2) . . ?
N1 Re1 Cl1 93.8(2) . . ?
N1 Re1 C7 93.6(3) . . ?
N1 Re1 C38 93.9(3) . . ?
Cl5 Re2 Cl4 85.38(7) . . ?
Cl5 Re2 Cl6 87.54(7) . . ?
Cl6 Re2 Cl4 172.88(7) . . ?
C75 Re2 Cl4 90.75(17) . . ?
C75 Re2 Cl5 85.66(19) . . ?
C75 Re2 Cl6 89.50(18) . . ?
N4 Re2 Cl4 89.9(2) . . ?
N4 Re2 Cl5 175.3(2) . . ?
N4 Re2 Cl6 97.2(2) . . ?
N4 Re2 C75 94.3(3) . . ?
N4 Re2 C106 94.1(3) . . ?
C106 Re2 Cl4 89.63(19) . . ?
C106 Re2 Cl5 86.0(2) . . ?
C106 Re2 Cl6 89.1(2) . . ?
C106 Re2 C75 171.6(3) . . ?
C26 C31 C32 121.1(8) . . ?
C30 C31 C26 117.4(10) . . ?
C30 C31 C32 121.5(9) . . ?
C75 N5 C76 177.5(6) . . ?
C113 C118 C117 118.7(9) . . ?
C113 C118 C119 121.7(9) . . ?
C117 C118 C119 119.6(9) . . ?
C81 C76 N5 118.1(6) . . ?
C81 C76 C77 124.3(6) . . ?
C77 C76 N5 117.6(6) . . ?
C51 C50 C45 121.5(13) . . ?
C49 C50 C45 118.1(14) . . ?
C49 C50 C51 120.4(15) . . ?
C30 C29 H29 119.3 . . ?
C28 C29 H29 119.3 . . ?
C28 C29 C30 121.5(10) . . ?
C9 C8 C13 123.9(6) . . ?
C9 C8 N2 118.6(6) . . ?
N2 C8 C13 117.4(5) . . ?
C11 C12 H12 119.8 . . ?
C13 C12 H12 119.8 . . ?
C13 C12 C11 120.4(6) . . ?
C12 C11 H11 119.9 . . ?
C12 C11 C10 120.3(6) . . ?
C10 C11 H11 119.9 . . ?
C87 C82 C81 120.5(7) . . ?
C87 C82 C83 121.0(6) . . ?
C83 C82 C81 118.4(6) . . ?
C94 C99 C100 121.8(8) . . ?
C98 C99 C94 119.1(8) . . ?
C98 C99 C100 119.1(9) . . ?
C40 C41 H41 120.1 . . ?
C42 C41 H41 120.1 . . ?
C42 C41 C40 119.9(10) . . ?
C8 C13 C14 120.9(6) . . ?
C12 C13 C8 117.6(6) . . ?
C12 C13 C14 121.4(6) . . ?
C112 C107 N6 118.6(7) . . ?
C108 C107 N6 117.2(7) . . ?
C108 C107 C112 124.1(7) . . ?
C86 C85 H85 120.0 . . ?
C84 C85 H85 120.0 . . ?
C84 C85 C86 120.1(7) . . ?
C14 C19 C20 121.1(7) . . ?
C18 C19 C14 117.5(9) . . ?
C18 C19 C20 121.4(8) . . ?
C82 C87 C88 121.5(7) . . ?
C86 C87 C82 118.9(7) . . ?
C86 C87 C88 119.5(7) . . ?
C113 C114 C150 121.4(9) . . ?
C115 C114 C150 120.6(9) . . ?
C115 C114 C113 118.0(8) . . ?
C3 C2 H2 121.2 . . ?
C3 C2 C1 117.5(10) . . ?
C1 C2 H2 121.2 . . ?
N5 C75 Re2 178.2(6) . . ?
C19 C14 C13 119.8(7) . . ?
C15 C14 C13 118.6(7) . . ?
C15 C14 C19 121.7(7) . . ?
C50 C45 C44 117.2(12) . . ?
C46 C45 C50 124.1(14) . . ?
C46 C45 C44 118.7(13) . . ?
C76 C81 C82 120.2(6) . . ?
C76 C81 C80 117.2(6) . . ?
C80 C81 C82 122.6(6) . . ?
C85 C86 C87 120.9(7) . . ?
C85 C86 H86 119.5 . . ?
C87 C86 H86 119.5 . . ?
C106 N6 C107 176.0(7) . . ?
C15 C16 H16 120.0 . . ?
C17 C16 H16 120.0 . . ?
C17 C16 C15 120.1(11) . . ?
C31 C26 C9 119.4(7) . . ?
C27 C26 C31 121.1(7) . . ?
C27 C26 C9 119.5(6) . . ?
C38 N3 C39 175.5(8) . . ?
C85 C84 H84 119.0 . . ?
C85 C84 C83 122.0(8) . . ?
C83 C84 H84 119.0 . . ?
N2 C7 Re1 179.1(7) . . ?
C27 C35 H35 107.6 . . ?
C27 C35 C36 110.0(9) . . ?
C27 C35 C37 111.7(7) . . ?
C36 C35 H35 107.6 . . ?
C37 C35 H35 107.6 . . ?
C37 C35 C36 112.2(9) . . ?
C107 C112 C113 121.9(7) . . ?
C107 C112 C111 116.2(8) . . ?
C111 C112 C113 121.8(8) . . ?
C57 C58 C66 122.1(10) . . ?
C59 C58 C57 117.1(13) . . ?
C59 C58 C66 120.8(11) . . ?
C70 C71 H71 120.4 . . ?
C72 C71 H71 120.4 . . ?
C72 C71 C70 119.3(11) . . ?
C31 C30 H30 119.6 . . ?
C29 C30 C31 120.8(11) . . ?
C29 C30 H30 119.6 . . ?
C41 C40 C57 121.1(10) . . ?
C39 C40 C41 117.4(10) . . ?
C39 C40 C57 121.4(8) . . ?
C114 C150 H150 107.4 . . ?
C149 C150 C114 113.0(9) . . ?
C149 C150 H150 107.4 . . ?
C149 C150 C152 109.8(10) . . ?
C152 C150 C114 111.5(11) . . ?
C152 C150 H150 107.4 . . ?
C118 C113 C114 121.7(9) . . ?
C118 C113 C112 118.9(8) . . ?
C114 C113 C112 119.4(8) . . ?
C6 C5 H5 120.2 . . ?
C4 C5 H5 120.2 . . ?
C4 C5 C6 119.5(11) . . ?
C5 C6 H6 120.8 . . ?
C1 C6 C5 118.5(8) . . ?
C1 C6 H6 120.8 . . ?
C40 C39 N3 117.7(8) . . ?
C40 C39 C44 124.4(7) . . ?
C44 C39 N3 117.9(8) . . ?
C107 C108 C122 121.6(6) . . ?
C107 C108 C109 116.9(8) . . ?
C109 C108 C122 121.4(7) . . ?
C8 C9 C26 121.0(5) . . ?
C8 C9 C10 117.0(6) . . ?
C10 C9 C26 122.0(6) . . ?
C7 N2 C8 176.8(6) . . ?
C71 C70 H70 121.0 . . ?
C69 C70 C71 118.0(10) . . ?
C69 C70 H70 121.0 . . ?
C69 N4 Re2 171.5(6) . . ?
C114 C115 H115 119.0 . . ?
C116 C115 C114 122.0(8) . . ?
C116 C115 H115 119.0 . . ?
F1 C4 C5 118.7(11) . . ?
F1 C4 C3 118.3(9) . . ?
C5 C4 C3 122.9(10) . . ?
C2 C3 C4 119.5(9) . . ?
C2 C3 H3 120.2 . . ?
C4 C3 H3 120.2 . . ?
C19 C20 H20 107.9 . . ?
C19 C20 C22 109.7(8) . . ?
C19 C20 C21 112.6(8) . . ?
C22 C20 H20 107.9 . . ?
C21 C20 H20 107.9 . . ?
C21 C20 C22 110.7(8) . . ?
C57 C62 C63 121.2(10) . . ?
C61 C62 C57 118.4(13) . . ?
C61 C62 C63 120.4(13) . . ?
C80 C79 H79 119.6 . . ?
C80 C79 C78 120.8(7) . . ?
C78 C79 H79 119.6 . . ?
C127 C126 H126 119.9 . . ?
C125 C126 H126 119.9 . . ?
C125 C126 C127 120.2(9) . . ?
C87 C88 H88 106.9 . . ?
C87 C88 C90 113.2(7) . . ?
C87 C88 C89 111.3(8) . . ?
C90 C88 H88 106.9 . . ?
C90 C88 C89 111.4(10) . . ?
C89 C88 H88 106.9 . . ?
C127 C128 H128 107.4 . . ?
C127 C128 C129 111.2(8) . . ?
C130 C128 H128 107.4 . . ?
C130 C128 C127 112.2(9) . . ?
C130 C128 C129 111.1(8) . . ?
C129 C128 H128 107.4 . . ?
C70 C69 C74 120.2(8) . . ?
N4 C69 C70 121.5(8) . . ?
N4 C69 C74 118.3(8) . . ?
C6 C1 C2 122.1(8) . . ?
N1 C1 C2 117.1(8) . . ?
N1 C1 C6 120.8(7) . . ?
C150 C149 H14A 109.5 . . ?
C150 C149 H14B 109.5 . . ?
C150 C149 H14C 109.5 . . ?
H14A C149 H14B 109.5 . . ?
H14A C149 H14C 109.5 . . ?
H14B C149 H14C 109.5 . . ?
C26 C27 C35 122.1(7) . . ?
C26 C27 C28 118.0(8) . . ?
C28 C27 C35 119.9(8) . . ?
C31 C32 H32 107.3 . . ?
C31 C32 C34 110.8(10) . . ?
C34 C32 H32 107.3 . . ?
C33 C32 C31 112.4(9) . . ?
C33 C32 H32 107.3 . . ?
C33 C32 C34 111.3(9) . . ?
C35 C36 H36A 109.5 . . ?
C35 C36 H36B 109.5 . . ?
C35 C36 H36C 109.5 . . ?
H36A C36 H36B 109.5 . . ?
H36A C36 H36C 109.5 . . ?
H36B C36 H36C 109.5 . . ?
C41 C42 H42 119.1 . . ?
C41 C42 C43 121.8(8) . . ?
C43 C42 H42 119.1 . . ?
C115 C116 H116 119.9 . . ?
C115 C116 C117 120.1(9) . . ?
C117 C116 H116 119.9 . . ?
C58 C57 C40 118.6(11) . . ?
C62 C57 C58 121.3(10) . . ?
C62 C57 C40 120.0(9) . . ?
C133 C131 H131 109.1 . . ?
C133 C131 C123 110.4(8) . . ?
C133 C131 C132 109.4(9) . . ?
C123 C131 H131 109.1 . . ?
C123 C131 C132 109.8(9) . . ?
C132 C131 H131 109.1 . . ?
C131 C133 H13A 109.5 . . ?
C131 C133 H13B 109.5 . . ?
C131 C133 H13C 109.5 . . ?
H13A C133 H13B 109.5 . . ?
H13A C133 H13C 109.5 . . ?
H13B C133 H13C 109.5 . . ?
C122 C123 C131 120.2(9) . . ?
C124 C123 C131 121.3(10) . . ?
C124 C123 C122 118.4(8) . . ?
C81 C80 H80 119.7 . . ?
C79 C80 C81 120.6(7) . . ?
C79 C80 H80 119.7 . . ?
C20 C22 H22A 109.5 . . ?
C20 C22 H22B 109.5 . . ?
C20 C22 H22C 109.5 . . ?
H22A C22 H22B 109.5 . . ?
H22A C22 H22C 109.5 . . ?
H22B C22 H22C 109.5 . . ?
C14 C15 C16 118.7(10) . . ?
C14 C15 C23 121.9(9) . . ?
C16 C15 C23 119.2(10) . . ?
C94 C95 C103 122.6(7) . . ?
C96 C95 C94 119.3(8) . . ?
C96 C95 C103 118.2(7) . . ?
C15 C23 H23 107.1 . . ?
C24 C23 C15 113.7(10) . . ?
C24 C23 H23 107.1 . . ?
C24 C23 C25 112.2(11) . . ?
C25 C23 C15 109.3(11) . . ?
C25 C23 H23 107.1 . . ?
C88 C90 H90A 109.5 . . ?
C88 C90 H90B 109.5 . . ?
C88 C90 H90C 109.5 . . ?
H90A C90 H90B 109.5 . . ?
H90A C90 H90C 109.5 . . ?
H90B C90 H90C 109.5 . . ?
C112 C111 H111 119.2 . . ?
C110 C111 C112 121.6(10) . . ?
C110 C111 H111 119.2 . . ?
C62 C63 H63 107.9 . . ?
C65 C63 C62 112.0(10) . . ?
C65 C63 H63 107.9 . . ?
C65 C63 C64 109.4(11) . . ?
C64 C63 C62 111.5(12) . . ?
C64 C63 H63 107.9 . . ?
C63 C65 H65A 109.5 . . ?
C63 C65 H65B 109.5 . . ?
C63 C65 H65C 109.5 . . ?
H65A C65 H65B 109.5 . . ?
H65A C65 H65C 109.5 . . ?
H65B C65 H65C 109.5 . . ?
C126 C127 C128 119.9(7) . . ?
C126 C127 C122 118.2(8) . . ?
C122 C127 C128 121.9(7) . . ?
C128 C130 H13D 109.5 . . ?
C128 C130 H13E 109.5 . . ?
C128 C130 H13F 109.5 . . ?
H13D C130 H13E 109.5 . . ?
H13D C130 H13F 109.5 . . ?
H13E C130 H13F 109.5 . . ?
C48 C47 H47 119.8 . . ?
C48 C47 C46 120.5(13) . . ?
C46 C47 H47 119.8 . . ?
C123 C122 C108 120.0(7) . . ?
C123 C122 C127 121.3(8) . . ?
C127 C122 C108 118.7(8) . . ?
C58 C59 H59 119.1 . . ?
C60 C59 C58 121.8(14) . . ?
C60 C59 H59 119.1 . . ?
C35 C37 H37A 109.5 . . ?
C35 C37 H37B 109.5 . . ?
C35 C37 H37C 109.5 . . ?
H37A C37 H37B 109.5 . . ?
H37A C37 H37C 109.5 . . ?
H37B C37 H37C 109.5 . . ?
C47 C48 H48 118.6 . . ?
C49 C48 C47 122.9(15) . . ?
C49 C48 H48 118.6 . . ?
C45 C46 C47 112.7(13) . . ?
C45 C46 C54 120.6(13) . . ?
C47 C46 C54 126.5(12) . . ?
C111 C110 H110 119.6 . . ?
C111 C110 C109 120.7(10) . . ?
C109 C110 H110 119.6 . . ?
C29 C28 C27 121.3(10) . . ?
C29 C28 H28 119.4 . . ?
C27 C28 H28 119.4 . . ?
C131 C132 H13G 109.5 . . ?
C131 C132 H13H 109.5 . . ?
C131 C132 H13I 109.5 . . ?
H13G C132 H13H 109.5 . . ?
H13G C132 H13I 109.5 . . ?
H13H C132 H13I 109.5 . . ?
C128 C129 H12A 109.5 . . ?
C128 C129 H12B 109.5 . . ?
C128 C129 H12C 109.5 . . ?
H12A C129 H12B 109.5 . . ?
H12A C129 H12C 109.5 . . ?
H12B C129 H12C 109.5 . . ?
C79 C78 H78 119.7 . . ?
C77 C78 C79 120.6(7) . . ?
C77 C78 H78 119.7 . . ?
N3 C38 Re1 176.6(7) . . ?
C118 C117 H117 120.3 . . ?
C116 C117 C118 119.4(10) . . ?
C116 C117 H117 120.3 . . ?
C99 C94 C95 119.7(7) . . ?
C99 C94 C77 119.8(7) . . ?
C95 C94 C77 120.5(7) . . ?
H52A C52 H52B 109.5 . . ?
H52A C52 H52C 109.5 . . ?
H52B C52 H52C 109.5 . . ?
C51 C52 H52A 109.5 . . ?
C51 C52 H52B 109.5 . . ?
C51 C52 H52C 109.5 . . ?
C16 C17 H17 119.7 . . ?
C18 C17 C16 120.7(9) . . ?
C18 C17 H17 119.7 . . ?
C108 C109 H109 119.8 . . ?
C110 C109 C108 120.4(9) . . ?
C110 C109 H109 119.8 . . ?
C19 C18 H18 119.3 . . ?
C17 C18 C19 121.3(10) . . ?
C17 C18 H18 119.3 . . ?
C50 C51 H51 114.7 . . ?
C50 C51 H51A 103.8 . . ?
C50 C51 C53 91.5(19) . . ?
C50 C51 C52A 117.2(13) . . ?
C50 C51 C53A 115.9(12) . . ?
C52 C51 C50 104(2) . . ?
C52 C51 H51 114.7 . . ?
C52 C51 C53 114(3) . . ?
C53 C51 H51 114.7 . . ?
C52A C51 H51A 103.8 . . ?
C52A C51 C53A 110.4(12) . . ?
C53A C51 H51A 103.8 . . ?
C50 C49 H49 119.1 . . ?
C48 C49 C50 121.8(16) . . ?
C48 C49 H49 119.1 . . ?
C63 C64 H64A 109.5 . . ?
C63 C64 H64B 109.5 . . ?
C63 C64 H64C 109.5 . . ?
H64A C64 H64B 109.5 . . ?
H64A C64 H64C 109.5 . . ?
H64B C64 H64C 109.5 . . ?
C23 C24 H24A 109.5 . . ?
C23 C24 H24B 109.5 . . ?
C23 C24 H24C 109.5 . . ?
H24A C24 H24B 109.5 . . ?
H24A C24 H24C 109.5 . . ?
H24B C24 H24C 109.5 . . ?
C69 C74 H74 119.7 . . ?
C73 C74 C69 120.7(11) . . ?
C73 C74 H74 119.7 . . ?
C150 C152 H15A 109.5 . . ?
C150 C152 H15B 109.5 . . ?
C150 C152 H15C 109.5 . . ?
H15A C152 H15B 109.5 . . ?
H15A C152 H15C 109.5 . . ?
H15B C152 H15C 109.5 . . ?
C62 C61 H61 119.4 . . ?
C62 C61 C60 121.2(16) . . ?
C60 C61 H61 119.4 . . ?
H12D C120 H12E 109.5 . . ?
H12D C120 H12F 109.5 . . ?
H12E C120 H12F 109.5 . . ?
C119 C120 H12D 109.5 . . ?
C119 C120 H12E 109.5 . . ?
C119 C120 H12F 109.5 . . ?
C95 C103 H103 108.2 . . ?
C95 C103 C104 111.7(8) . . ?
C104 C103 H103 108.2 . . ?
C105 C103 C95 109.9(9) . . ?
C105 C103 H103 108.2 . . ?
C105 C103 C104 110.7(10) . . ?
C82 C83 C91 122.5(7) . . ?
C84 C83 C82 117.0(7) . . ?
C84 C83 C91 120.4(8) . . ?
C74 C73 H73 121.2 . . ?
C72 C73 C74 117.6(12) . . ?
C72 C73 H73 121.2 . . ?
C59 C60 C61 120.0(14) . . ?
C59 C60 H60 120.0 . . ?
C61 C60 H60 120.0 . . ?
C71 C72 F2 117.5(12) . . ?
C73 C72 F2 118.2(12) . . ?
C73 C72 C71 124.3(10) . . ?
H10A C101 H10B 109.5 . . ?
H10A C101 H10C 109.5 . . ?
H10B C101 H10C 109.5 . . ?
C100 C101 H10A 109.5 . . ?
C100 C101 H10B 109.5 . . ?
C100 C101 H10C 109.5 . . ?
H93A C93 H93B 109.5 . . ?
H93A C93 H93C 109.5 . . ?
H93B C93 H93C 109.5 . . ?
C91 C93 H93A 109.5 . . ?
C91 C93 H93B 109.5 . . ?
C91 C93 H93C 109.5 . . ?
H12G C121 H12H 109.5 . . ?
H12G C121 H12I 109.5 . . ?
H12H C121 H12I 109.5 . . ?
C119 C121 H12G 109.5 . . ?
C119 C121 H12H 109.5 . . ?
C119 C121 H12I 109.5 . . ?
C83 C91 C93 110.8(9) . . ?
C83 C91 H91 107.3 . . ?
C83 C91 C92 111.8(8) . . ?
C93 C91 H91 107.3 . . ?
C93 C91 C92 112.1(10) . . ?
C92 C91 H91 107.3 . . ?
C42 C43 H43 119.8 . . ?
C42 C43 C44 120.5(10) . . ?
C44 C43 H43 119.8 . . ?
C32 C34 H34A 109.5 . . ?
C32 C34 H34B 109.5 . . ?
C32 C34 H34C 109.5 . . ?
H34A C34 H34B 109.5 . . ?
H34A C34 H34C 109.5 . . ?
H34B C34 H34C 109.5 . . ?
C88 C89 H89A 109.5 . . ?
C88 C89 H89B 109.5 . . ?
C88 C89 H89C 109.5 . . ?
H89A C89 H89B 109.5 . . ?
H89A C89 H89C 109.5 . . ?
H89B C89 H89C 109.5 . . ?
C99 C100 C101 110.7(8) . . ?
C99 C100 H100 108.5 . . ?
C99 C100 C102 110.8(9) . . ?
C101 C100 H100 108.5 . . ?
C101 C100 C102 109.8(9) . . ?
C102 C100 H100 108.5 . . ?
H67A C67 H67B 109.5 . . ?
H67A C67 H67C 109.5 . . ?
H67B C67 H67C 109.5 . . ?
C66 C67 H67A 109.5 . . ?
C66 C67 H67B 109.5 . . ?
C66 C67 H67C 109.5 . . ?
C91 C92 H92A 109.5 . . ?
C91 C92 H92B 109.5 . . ?
C91 C92 H92C 109.5 . . ?
H92A C92 H92B 109.5 . . ?
H92A C92 H92C 109.5 . . ?
H92B C92 H92C 109.5 . . ?
C39 C44 C45 121.7(8) . . ?
C39 C44 C43 116.0(9) . . ?
C43 C44 C45 122.3(10) . . ?
C46 C54 H54 106.1 . . ?
C46 C54 H54A 102.2 . . ?
C56 C54 C46 115.0(15) . . ?
C56 C54 H54 106.1 . . ?
C55 C54 C46 107.9(14) . . ?
C55 C54 H54 106.1 . . ?
C55 C54 C56 115.0(14) . . ?
C56A C54 C46 114(6) . . ?
C56A C54 H54A 102.2 . . ?
C55A C54 C46 119(5) . . ?
C55A C54 H54A 102.2 . . ?
C55A C54 C56A 114(9) . . ?
H68A C68 H68B 109.5 . . ?
H68A C68 H68C 109.5 . . ?
H68B C68 H68C 109.5 . . ?
C66 C68 H68A 109.5 . . ?
C66 C68 H68B 109.5 . . ?
C66 C68 H68C 109.5 . . ?
C58 C66 H66 106.2 . . ?
C67 C66 C58 113.3(12) . . ?
C67 C66 H66 106.2 . . ?
C68 C66 C58 111.8(11) . . ?
C68 C66 C67 112.6(13) . . ?
C68 C66 H66 106.2 . . ?
C95 C96 H96 119.7 . . ?
C97 C96 C95 120.6(8) . . ?
C97 C96 H96 119.7 . . ?
C76 C77 C78 116.5(7) . . ?
C76 C77 C94 122.3(6) . . ?
C78 C77 C94 121.2(6) . . ?
C51 C53 H53A 109.5 . . ?
C51 C53 H53B 109.5 . . ?
C51 C53 H53C 109.5 . . ?
H53A C53 H53B 109.5 . . ?
H53A C53 H53C 109.5 . . ?
H53B C53 H53C 109.5 . . ?
C100 C102 H10D 109.5 . . ?
C100 C102 H10E 109.5 . . ?
C100 C102 H10F 109.5 . . ?
H10D C102 H10E 109.5 . . ?
H10D C102 H10F 109.5 . . ?
H10E C102 H10F 109.5 . . ?
C11 C10 H10 119.6 . . ?
C9 C10 C11 120.8(6) . . ?
C9 C10 H10 119.6 . . ?
C54 C56 H56A 109.5 . . ?
C54 C56 H56B 109.5 . . ?
C54 C56 H56C 109.5 . . ?
H56A C56 H56B 109.5 . . ?
H56A C56 H56C 109.5 . . ?
H56B C56 H56C 109.5 . . ?
C126 C125 H125 119.3 . . ?
C126 C125 C124 121.4(10) . . ?
C124 C125 H125 119.3 . . ?
C20 C21 H21A 109.5 . . ?
C20 C21 H21B 109.5 . . ?
C20 C21 H21C 109.5 . . ?
H21A C21 H21B 109.5 . . ?
H21A C21 H21C 109.5 . . ?
H21B C21 H21C 109.5 . . ?
C118 C119 H119 106.5 . . ?
C120 C119 C118 109.8(11) . . ?
C120 C119 C121 110.5(12) . . ?
C120 C119 H119 106.5 . . ?
C121 C119 C118 116.5(9) . . ?
C121 C119 H119 106.5 . . ?
C143 C151 H151 120.0 . . ?
C143 C151 C134 120.0 . . ?
C134 C151 H151 120.0 . . ?
C151 C143 H143 120.0 . . ?
C151 C143 C158 120.0 . . ?
C158 C143 H143 120.0 . . ?
C143 C158 H158 120.0 . . ?
C156 C158 C143 120.0 . . ?
C156 C158 H158 120.0 . . ?
C158 C156 H156 120.0 . . ?
C158 C156 C153 120.0 . . ?
C153 C156 H156 120.0 . . ?
C156 C153 H153 120.0 . . ?
C134 C153 C156 120.0 . . ?
C134 C153 H153 120.0 . . ?
C151 C134 C144 117.7(10) . . ?
C153 C134 C151 120.0 . . ?
C153 C134 C144 122.3(10) . . ?
C99 C98 H98 119.8 . . ?
C97 C98 C99 120.4(9) . . ?
C97 C98 H98 119.8 . . ?
C103 C104 H10G 109.5 . . ?
C103 C104 H10H 109.5 . . ?
C103 C104 H10I 109.5 . . ?
H10G C104 H10H 109.5 . . ?
H10G C104 H10I 109.5 . . ?
H10H C104 H10I 109.5 . . ?
C96 C97 C98 120.8(8) . . ?
C96 C97 H97 119.6 . . ?
C98 C97 H97 119.6 . . ?
C103 C105 H10J 109.5 . . ?
C103 C105 H10K 109.5 . . ?
C103 C105 H10L 109.5 . . ?
H10J C105 H10K 109.5 . . ?
H10J C105 H10L 109.5 . . ?
H10K C105 H10L 109.5 . . ?
N6 C106 Re2 178.3(6) . . ?
C54 C55 H55A 109.5 . . ?
C54 C55 H55B 109.5 . . ?
C54 C55 H55C 109.5 . . ?
H55A C55 H55B 109.5 . . ?
H55A C55 H55C 109.5 . . ?
H55B C55 H55C 109.5 . . ?
C123 C124 H124 119.8 . . ?
C125 C124 C123 120.3(11) . . ?
C125 C124 H124 119.8 . . ?
C1 N1 Re1 177.4(5) . . ?
Cl7 C145 H14J 109.3 . . ?
Cl7 C145 H14K 109.3 . . ?
Cl8 C145 Cl7 111.8(7) . . ?
Cl8 C145 H14J 109.3 . . ?
Cl8 C145 H14K 109.3 . . ?
H14J C145 H14K 107.9 . . ?
C141 C146 H146 120.0 . . ?
C141 C146 C157 120.0 . . ?
C157 C146 H146 120.0 . . ?
C146 C141 H141 120.0 . . ?
C148 C141 C146 120.0 . . ?
C148 C141 H141 120.0 . . ?
C141 C148 H148 120.0 . . ?
C141 C148 C140 120.0 . . ?
C140 C148 H148 120.0 . . ?
C148 C140 H140 120.0 . . ?
C147 C140 C148 120.0 . . ?
C147 C140 H140 120.0 . . ?
C140 C147 H147 120.0 . . ?
C140 C147 C157 120.0 . . ?
C157 C147 H147 120.0 . . ?
C147 C157 C146 120.0 . . ?
C142 C157 C146 112.6(11) . . ?
C142 C157 C147 124.7(11) . . ?
C157 C142 H14G 109.5 . . ?
C157 C142 H14H 109.5 . . ?
C157 C142 H14I 109.5 . . ?
H14G C142 H14H 109.5 . . ?
H14G C142 H14I 109.5 . . ?
H14H C142 H14I 109.5 . . ?
C134 C144 H14D 109.5 . . ?
C134 C144 H14E 109.5 . . ?
C134 C144 H14F 109.5 . . ?
H14D C144 H14E 109.5 . . ?
H14D C144 H14F 109.5 . . ?
H14E C144 H14F 109.5 . . ?
C32 C33 H33A 109.5 . . ?
C32 C33 H33B 109.5 . . ?
C32 C33 H33C 109.5 . . ?
H33A C33 H33B 109.5 . . ?
H33A C33 H33C 109.5 . . ?
H33B C33 H33C 109.5 . . ?
C23 C25 H25A 109.5 . . ?
C23 C25 H25B 109.5 . . ?
C23 C25 H25C 109.5 . . ?
H25A C25 H25B 109.5 . . ?
H25A C25 H25C 109.5 . . ?
H25B C25 H25C 109.5 . . ?
C154 C136 C135 120.0 . . ?
C154 C136 C138 125.7(16) . . ?
C135 C136 C138 114.3(16) . . ?
C136 C154 H154 120.0 . . ?
C136 C154 C137 120.0 . . ?
C137 C154 H154 120.0 . . ?
C154 C137 H137 120.0 . . ?
C139 C137 C154 120.0 . . ?
C139 C137 H137 120.0 . . ?
C137 C139 H139 120.0 . . ?
C137 C139 C155 120.0 . . ?
C155 C139 H139 120.0 . . ?
C139 C155 H155 120.0 . . ?
C135 C155 C139 120.0 . . ?
C135 C155 H155 120.0 . . ?
C136 C135 H135 120.0 . . ?
C155 C135 C136 120.0 . . ?
C155 C135 H135 120.0 . . ?
C136 C138 H13J 109.5 . . ?
C136 C138 H13K 109.5 . . ?
C136 C138 H13L 109.5 . . ?
H13J C138 H13K 109.5 . . ?
H13J C138 H13L 109.5 . . ?
H13K C138 H13L 109.5 . . ?
C51 C52A H52D 109.5 . . ?
C51 C52A H52E 109.5 . . ?
C51 C52A H52F 109.5 . . ?
H52D C52A H52E 109.5 . . ?
H52D C52A H52F 109.5 . . ?
H52E C52A H52F 109.5 . . ?
C51 C53A H53D 109.5 . . ?
C51 C53A H53E 109.5 . . ?
C51 C53A H53F 109.5 . . ?
H53D C53A H53E 109.5 . . ?
H53D C53A H53F 109.5 . . ?
H53E C53A H53F 109.5 . . ?
C54 C56A H56D 109.5 . . ?
C54 C56A H56E 109.5 . . ?
C54 C56A H56F 109.5 . . ?
H56D C56A H56E 109.5 . . ?
H56D C56A H56F 109.5 . . ?
H56E C56A H56F 109.5 . . ?
C54 C55A H55D 109.5 . . ?
C54 C55A H55E 109.5 . . ?
C54 C55A H55F 109.5 . . ?
H55D C55A H55E 109.5 . . ?
H55D C55A H55F 109.5 . . ?
H55E C55A H55F 109.5 . . ?

loop_
_geom_bond_atom_site_label_1
_geom_bond_atom_site_label_2
_geom_bond_distance
_geom_bond_site_symmetry_2
_geom_bond_publ_flag
Re1 Cl3 2.383(2) . ?
Re1 Cl2 2.367(3) . ?
Re1 Cl1 2.392(2) . ?
Re1 C7 2.076(6) . ?
Re1 C38 2.055(7) . ?
Re1 N1 1.728(7) . ?
Re2 Cl4 2.4267(17) . ?
Re2 Cl5 2.3801(17) . ?
Re2 Cl6 2.3975(18) . ?
Re2 C75 2.066(6) . ?
Re2 N4 1.722(6) . ?
Re2 C106 2.055(7) . ?
C31 C26 1.414(12) . ?
C31 C30 1.397(13) . ?
C31 C32 1.510(15) . ?
N5 C76 1.415(8) . ?
N5 C75 1.151(8) . ?
C118 C113 1.353(14) . ?
C118 C117 1.428(14) . ?
C118 C119 1.542(14) . ?
C76 C81 1.386(10) . ?
C76 C77 1.393(9) . ?
C50 C45 1.46(2) . ?
C50 C51 1.459(19) . ?
C50 C49 1.34(2) . ?
C29 H29 0.9500 . ?
C29 C30 1.379(17) . ?
C29 C28 1.327(17) . ?
C8 C13 1.404(9) . ?
C8 C9 1.386(9) . ?
C8 N2 1.394(7) . ?
C12 H12 0.9500 . ?
C12 C11 1.395(10) . ?
C12 C13 1.387(9) . ?
C11 H11 0.9500 . ?
C11 C10 1.405(10) . ?
C82 C87 1.399(10) . ?
C82 C81 1.499(9) . ?
C82 C83 1.414(11) . ?
F1 C4 1.354(12) . ?
C99 C94 1.410(12) . ?
C99 C100 1.515(13) . ?
C99 C98 1.391(12) . ?
C41 H41 0.9500 . ?
C41 C40 1.396(11) . ?
C41 C42 1.366(16) . ?
C13 C14 1.491(9) . ?
C107 N6 1.409(9) . ?
C107 C112 1.392(11) . ?
C107 C108 1.392(11) . ?
C85 H85 0.9500 . ?
C85 C86 1.383(13) . ?
C85 C84 1.359(13) . ?
C19 C14 1.408(11) . ?
C19 C20 1.504(13) . ?
C19 C18 1.403(11) . ?
C87 C86 1.391(10) . ?
C87 C88 1.503(12) . ?
C114 C150 1.518(14) . ?
C114 C113 1.403(12) . ?
C114 C115 1.377(13) . ?
C2 H2 0.9500 . ?
C2 C3 1.370(15) . ?
C2 C1 1.423(10) . ?
C14 C15 1.394(12) . ?
C45 C46 1.368(18) . ?
C45 C44 1.460(17) . ?
F2 C72 1.369(12) . ?
C81 C80 1.395(9) . ?
C86 H86 0.9500 . ?
N6 C106 1.160(9) . ?
C16 H16 0.9500 . ?
C16 C15 1.408(14) . ?
C16 C17 1.378(19) . ?
C26 C9 1.496(9) . ?
C26 C27 1.397(11) . ?
N3 C39 1.414(8) . ?
N3 C38 1.156(9) . ?
C84 H84 0.9500 . ?
C84 C83 1.413(10) . ?
C7 N2 1.141(8) . ?
C35 H35 1.0000 . ?
C35 C27 1.509(13) . ?
C35 C36 1.553(13) . ?
C35 C37 1.514(14) . ?
C112 C113 1.492(12) . ?
C112 C111 1.407(12) . ?
C58 C57 1.420(14) . ?
C58 C59 1.379(18) . ?
C58 C66 1.541(19) . ?
C71 H71 0.9500 . ?
C71 C70 1.399(14) . ?
C71 C72 1.356(18) . ?
C30 H30 0.9500 . ?
C40 C39 1.375(14) . ?
C40 C57 1.501(15) . ?
C150 H150 1.0000 . ?
C150 C149 1.492(13) . ?
C150 C152 1.508(17) . ?
C5 H5 0.9500 . ?
C5 C6 1.384(13) . ?
C5 C4 1.354(14) . ?
C6 H6 0.9500 . ?
C6 C1 1.380(12) . ?
C39 C44 1.387(13) . ?
C108 C122 1.489(11) . ?
C108 C109 1.402(11) . ?
C9 C10 1.396(8) . ?
C70 H70 0.9500 . ?
C70 C69 1.385(13) . ?
N4 C69 1.370(9) . ?
C115 H115 0.9500 . ?
C115 C116 1.353(14) . ?
C4 C3 1.383(17) . ?
C3 H3 0.9500 . ?
C20 H20 1.0000 . ?
C20 C22 1.526(14) . ?
C20 C21 1.522(12) . ?
C62 C57 1.392(17) . ?
C62 C63 1.520(17) . ?
C62 C61 1.342(17) . ?
C79 H79 0.9500 . ?
C79 C80 1.374(10) . ?
C79 C78 1.398(11) . ?
C126 H126 0.9500 . ?
C126 C127 1.399(12) . ?
C126 C125 1.358(15) . ?
C88 H88 1.0000 . ?
C88 C90 1.518(14) . ?
C88 C89 1.522(12) . ?
C128 H128 1.0000 . ?
C128 C127 1.514(13) . ?
C128 C130 1.507(14) . ?
C128 C129 1.538(14) . ?
C69 C74 1.408(13) . ?
C1 N1 1.373(10) . ?
C149 H14A 0.9800 . ?
C149 H14B 0.9800 . ?
C149 H14C 0.9800 . ?
C27 C28 1.406(12) . ?
C32 H32 1.0000 . ?
C32 C34 1.514(14) . ?
C32 C33 1.509(16) . ?
C36 H36A 0.9800 . ?
C36 H36B 0.9800 . ?
C36 H36C 0.9800 . ?
C42 H42 0.9500 . ?
C42 C43 1.368(16) . ?
C116 H116 0.9500 . ?
C116 C117 1.381(13) . ?
C131 H131 1.0000 . ?
C131 C133 1.519(12) . ?
C131 C123 1.530(13) . ?
C131 C132 1.563(15) . ?
C133 H13A 0.9800 . ?
C133 H13B 0.9800 . ?
C133 H13C 0.9800 . ?
C123 C122 1.394(12) . ?
C123 C124 1.386(14) . ?
C80 H80 0.9500 . ?
C22 H22A 0.9800 . ?
C22 H22B 0.9800 . ?
C22 H22C 0.9800 . ?
C15 C23 1.574(17) . ?
C95 C94 1.411(10) . ?
C95 C103 1.522(12) . ?
C95 C96 1.394(11) . ?
C23 H23 1.0000 . ?
C23 C24 1.495(15) . ?
C23 C25 1.509(14) . ?
C90 H90A 0.9800 . ?
C90 H90B 0.9800 . ?
C90 H90C 0.9800 . ?
C111 H111 0.9500 . ?
C111 C110 1.362(16) . ?
C63 H63 1.0000 . ?
C63 C65 1.493(19) . ?
C63 C64 1.516(15) . ?
C65 H65A 0.9800 . ?
C65 H65B 0.9800 . ?
C65 H65C 0.9800 . ?
C127 C122 1.402(10) . ?
C130 H13D 0.9800 . ?
C130 H13E 0.9800 . ?
C130 H13F 0.9800 . ?
C47 H47 0.9500 . ?
C47 C48 1.377(19) . ?
C47 C46 1.495(19) . ?
C59 H59 0.9500 . ?
C59 C60 1.34(2) . ?
C37 H37A 0.9800 . ?
C37 H37B 0.9800 . ?
C37 H37C 0.9800 . ?
C48 H48 0.9500 . ?
C48 C49 1.317(18) . ?
C46 C54 1.54(2) . ?
C110 H110 0.9500 . ?
C110 C109 1.391(16) . ?
C28 H28 0.9500 . ?
C132 H13G 0.9800 . ?
C132 H13H 0.9800 . ?
C132 H13I 0.9800 . ?
C129 H12A 0.9800 . ?
C129 H12B 0.9800 . ?
C129 H12C 0.9800 . ?
C78 H78 0.9500 . ?
C78 C77 1.394(10) . ?
C117 H117 0.9500 . ?
C94 C77 1.490(10) . ?
C52 H52A 0.9800 . ?
C52 H52B 0.9800 . ?
C52 H52C 0.9800 . ?
C52 C51 1.41(3) . ?
C17 H17 0.9500 . ?
C17 C18 1.378(17) . ?
C109 H109 0.9500 . ?
C18 H18 0.9500 . ?
C51 H51 1.0000 . ?
C51 H51A 1.0000 . ?
C51 C53 1.62(3) . ?
C51 C52A 1.499(18) . ?
C51 C53A 1.588(19) . ?
C49 H49 0.9500 . ?
C64 H64A 0.9800 . ?
C64 H64B 0.9800 . ?
C64 H64C 0.9800 . ?
C24 H24A 0.9800 . ?
C24 H24B 0.9800 . ?
C24 H24C 0.9800 . ?
C74 H74 0.9500 . ?
C74 C73 1.370(14) . ?
C152 H15A 0.9800 . ?
C152 H15B 0.9800 . ?
C152 H15C 0.9800 . ?
C61 H61 0.9500 . ?
C61 C60 1.41(2) . ?
C120 H12D 0.9800 . ?
C120 H12E 0.9800 . ?
C120 H12F 0.9800 . ?
C120 C119 1.46(2) . ?
C103 H103 1.0000 . ?
C103 C104 1.540(15) . ?
C103 C105 1.514(15) . ?
C83 C91 1.501(12) . ?
C73 H73 0.9500 . ?
C73 C72 1.348(18) . ?
C60 H60 0.9500 . ?
C101 H10A 0.9800 . ?
C101 H10B 0.9800 . ?
C101 H10C 0.9800 . ?
C101 C100 1.517(12) . ?
C93 H93A 0.9800 . ?
C93 H93B 0.9800 . ?
C93 H93C 0.9800 . ?
C93 C91 1.517(15) . ?
C121 H12G 0.9800 . ?
C121 H12H 0.9800 . ?
C121 H12I 0.9800 . ?
C121 C119 1.470(16) . ?
C91 H91 1.0000 . ?
C91 C92 1.544(14) . ?
C43 H43 0.9500 . ?
C43 C44 1.407(10) . ?
C34 H34A 0.9800 . ?
C34 H34B 0.9800 . ?
C34 H34C 0.9800 . ?
C89 H89A 0.9800 . ?
C89 H89B 0.9800 . ?
C89 H89C 0.9800 . ?
C100 H100 1.0000 . ?
C100 C102 1.580(15) . ?
C67 H67A 0.9800 . ?
C67 H67B 0.9800 . ?
C67 H67C 0.9800 . ?
C67 C66 1.525(17) . ?
C92 H92A 0.9800 . ?
C92 H92B 0.9800 . ?
C92 H92C 0.9800 . ?
C54 H54 1.0000 . ?
C54 H54A 1.0000 . ?
C54 C56 1.51(2) . ?
C54 C55 1.48(2) . ?
C54 C56A 1.53(3) . ?
C54 C55A 1.49(4) . ?
C68 H68A 0.9800 . ?
C68 H68B 0.9800 . ?
C68 H68C 0.9800 . ?
C68 C66 1.515(17) . ?
C66 H66 1.0000 . ?
C96 H96 0.9500 . ?
C96 C97 1.366(14) . ?
C53 H53A 0.9800 . ?
C53 H53B 0.9800 . ?
C53 H53C 0.9800 . ?
C102 H10D 0.9800 . ?
C102 H10E 0.9800 . ?
C102 H10F 0.9800 . ?
C10 H10 0.9500 . ?
C56 H56A 0.9800 . ?
C56 H56B 0.9800 . ?
C56 H56C 0.9800 . ?
C125 H125 0.9500 . ?
C125 C124 1.377(17) . ?
C21 H21A 0.9800 . ?
C21 H21B 0.9800 . ?
C21 H21C 0.9800 . ?
C119 H119 1.0000 . ?
C151 H151 0.9500 . ?
C151 C143 1.3900 . ?
C151 C134 1.3900 . ?
C143 H143 0.9500 . ?
C143 C158 1.3900 . ?
C158 H158 0.9500 . ?
C158 C156 1.3900 . ?
C156 H156 0.9500 . ?
C156 C153 1.3900 . ?
C153 H153 0.9500 . ?
C153 C134 1.3900 . ?
C134 C144 1.463(19) . ?
C98 H98 0.9500 . ?
C98 C97 1.387(14) . ?
C104 H10G 0.9800 . ?
C104 H10H 0.9800 . ?
C104 H10I 0.9800 . ?
C97 H97 0.9500 . ?
C105 H10J 0.9800 . ?
C105 H10K 0.9800 . ?
C105 H10L 0.9800 . ?
C55 H55A 0.9800 . ?
C55 H55B 0.9800 . ?
C55 H55C 0.9800 . ?
C124 H124 0.9500 . ?
Cl7 C145 1.781(14) . ?
Cl8 C145 1.741(14) . ?
C145 H14J 0.9900 . ?
C145 H14K 0.9900 . ?
C146 H146 0.9500 . ?
C146 C141 1.3900 . ?
C146 C157 1.3900 . ?
C141 H141 0.9500 . ?
C141 C148 1.3900 . ?
C148 H148 0.9500 . ?
C148 C140 1.3900 . ?
C140 H140 0.9500 . ?
C140 C147 1.3900 . ?
C147 H147 0.9500 . ?
C147 C157 1.3900 . ?
C157 C142 1.35(2) . ?
C142 H14G 0.9800 . ?
C142 H14H 0.9800 . ?
C142 H14I 0.9800 . ?
C144 H14D 0.9800 . ?
C144 H14E 0.9800 . ?
C144 H14F 0.9800 . ?
C33 H33A 0.9800 . ?
C33 H33B 0.9800 . ?
C33 H33C 0.9800 . ?
C25 H25A 0.9800 . ?
C25 H25B 0.9800 . ?
C25 H25C 0.9800 . ?
C136 C154 1.3900 . ?
C136 C135 1.3900 . ?
C136 C138 1.50(3) . ?
C154 H154 0.9500 . ?
C154 C137 1.3900 . ?
C137 H137 0.9500 . ?
C137 C139 1.3900 . ?
C139 H139 0.9500 . ?
C139 C155 1.3900 . ?
C155 H155 0.9500 . ?
C155 C135 1.3900 . ?
C135 H135 0.9500 . ?
C138 H13J 0.9800 . ?
C138 H13K 0.9800 . ?
C138 H13L 0.9800 . ?
C52A H52D 0.9800 . ?
C52A H52E 0.9800 . ?
C52A H52F 0.9800 . ?
C53A H53D 0.9800 . ?
C53A H53E 0.9800 . ?
C53A H53F 0.9800 . ?
C56A H56D 0.9800 . ?
C56A H56E 0.9800 . ?
C56A H56F 0.9800 . ?
C55A H55D 0.9800 . ?
C55A H55E 0.9800 . ?
C55A H55F 0.9800 . ?

loop_
_geom_torsion_atom_site_label_1
_geom_torsion_atom_site_label_2
_geom_torsion_atom_site_label_3
_geom_torsion_atom_site_label_4
_geom_torsion
_geom_torsion_site_symmetry_1
_geom_torsion_site_symmetry_2
_geom_torsion_site_symmetry_3
_geom_torsion_site_symmetry_4
_geom_torsion_publ_flag
C31 C26 C9 C8 -89.0(8) . . . . ?
C31 C26 C9 C10 90.8(8) . . . . ?
C31 C26 C27 C35 -179.8(7) . . . . ?
C31 C26 C27 C28 -1.0(10) . . . . ?
N5 C76 C81 C82 1.7(10) . . . . ?
N5 C76 C81 C80 -179.7(7) . . . . ?
N5 C76 C77 C78 178.4(7) . . . . ?
N5 C76 C77 C94 -1.2(11) . . . . ?
C76 C81 C80 C79 0.6(13) . . . . ?
C50 C45 C46 C47 -2(2) . . . . ?
C50 C45 C46 C54 -177.1(13) . . . . ?
C50 C45 C44 C39 91.9(13) . . . . ?
C50 C45 C44 C43 -87.9(14) . . . . ?
C8 C13 C14 C19 -88.6(8) . . . . ?
C8 C13 C14 C15 90.5(9) . . . . ?
C8 C9 C10 C11 0.6(9) . . . . ?
C12 C11 C10 C9 -0.8(10) . . . . ?
C12 C13 C14 C19 92.4(8) . . . . ?
C12 C13 C14 C15 -88.5(9) . . . . ?
C11 C12 C13 C8 -0.1(10) . . . . ?
C11 C12 C13 C14 179.0(7) . . . . ?
C82 C87 C86 C85 -0.3(11) . . . . ?
C82 C87 C88 C90 128.2(10) . . . . ?
C82 C87 C88 C89 -105.5(10) . . . . ?
C82 C81 C80 C79 179.1(9) . . . . ?
C82 C83 C91 C93 119.4(10) . . . . ?
C82 C83 C91 C92 -114.8(9) . . . . ?
F1 C4 C3 C2 179.4(9) . . . . ?
C99 C94 C77 C76 92.8(9) . . . . ?
C99 C94 C77 C78 -86.8(10) . . . . ?
C99 C98 C97 C96 -1.3(13) . . . . ?
C41 C40 C39 N3 -176.4(8) . . . . ?
C41 C40 C39 C44 1.5(13) . . . . ?
C41 C40 C57 C58 -91.5(11) . . . . ?
C41 C40 C57 C62 89.3(12) . . . . ?
C41 C42 C43 C44 2.3(14) . . . . ?
C13 C8 C9 C26 179.6(6) . . . . ?
C13 C8 C9 C10 -0.2(9) . . . . ?
C13 C12 C11 C10 0.5(11) . . . . ?
C13 C14 C15 C16 179.7(8) . . . . ?
C13 C14 C15 C23 -6.0(12) . . . . ?
C107 C112 C113 C118 99.4(10) . . . . ?
C107 C112 C113 C114 -84.1(11) . . . . ?
C107 C112 C111 C110 -0.6(17) . . . . ?
C107 C108 C122 C123 -87.5(10) . . . . ?
C107 C108 C122 C127 93.5(9) . . . . ?
C107 C108 C109 C110 -0.6(16) . . . . ?
C85 C84 C83 C82 -0.4(13) . . . . ?
C85 C84 C83 C91 178.5(8) . . . . ?
C19 C14 C15 C16 -1.2(13) . . . . ?
C19 C14 C15 C23 173.1(8) . . . . ?
C87 C82 C81 C76 -91.6(9) . . . . ?
C87 C82 C81 C80 89.9(10) . . . . ?
C87 C82 C83 C84 1.8(11) . . . . ?
C87 C82 C83 C91 -177.1(7) . . . . ?
C114 C115 C116 C117 1.2(14) . . . . ?
C14 C19 C20 C22 -97.8(9) . . . . ?
C14 C19 C20 C21 138.4(8) . . . . ?
C14 C19 C18 C17 -1.4(13) . . . . ?
C14 C15 C23 C24 -119.0(12) . . . . ?
C14 C15 C23 C25 114.9(11) . . . . ?
C45 C50 C51 C52 117(3) . . . . ?
C45 C50 C51 C53 -127(2) . . . . ?
C45 C50 C51 C52A 137.1(15) . . . . ?
C45 C50 C51 C53A -89.7(16) . . . . ?
C45 C50 C49 C48 1(2) . . . . ?
C45 C46 C54 C56 123.3(17) . . . . ?
C45 C46 C54 C55 -107.0(17) . . . . ?
C45 C46 C54 C56A 90(7) . . . . ?
C45 C46 C54 C55A -49(8) . . . . ?
C81 C76 C77 C78 -1.4(12) . . . . ?
C81 C76 C77 C94 179.0(7) . . . . ?
C81 C82 C87 C86 176.7(6) . . . . ?
C81 C82 C87 C88 -3.5(10) . . . . ?
C81 C82 C83 C84 -176.4(7) . . . . ?
C81 C82 C83 C91 4.7(11) . . . . ?
C86 C85 C84 C83 -1.3(14) . . . . ?
C86 C87 C88 C90 -52.0(12) . . . . ?
C86 C87 C88 C89 74.3(11) . . . . ?
N6 C107 C112 C113 1.7(12) . . . . ?
N6 C107 C112 C111 -179.3(8) . . . . ?
N6 C107 C108 C122 3.7(12) . . . . ?
N6 C107 C108 C109 179.9(8) . . . . ?
C16 C15 C23 C24 55.3(14) . . . . ?
C16 C15 C23 C25 -70.9(13) . . . . ?
C16 C17 C18 C19 -1.0(16) . . . . ?
C26 C31 C30 C29 0.6(14) . . . . ?
C26 C31 C32 C34 124.0(10) . . . . ?
C26 C31 C32 C33 -110.7(10) . . . . ?
C26 C9 C10 C11 -179.1(6) . . . . ?
C26 C27 C28 C29 1.2(13) . . . . ?
N3 C39 C44 C45 -2.6(12) . . . . ?
N3 C39 C44 C43 177.2(6) . . . . ?
C84 C85 C86 C87 1.7(13) . . . . ?
C84 C83 C91 C93 -59.5(11) . . . . ?
C84 C83 C91 C92 66.3(12) . . . . ?
C35 C27 C28 C29 180.0(9) . . . . ?
C112 C107 C108 C122 -177.1(8) . . . . ?
C112 C107 C108 C109 -0.9(13) . . . . ?
C112 C111 C110 C109 -1(2) . . . . ?
C58 C59 C60 C61 1.8(19) . . . . ?
C71 C70 C69 N4 -176.3(8) . . . . ?
C71 C70 C69 C74 0.3(13) . . . . ?
C30 C31 C26 C9 179.9(7) . . . . ?
C30 C31 C26 C27 0.1(12) . . . . ?
C30 C31 C32 C34 -54.0(13) . . . . ?
C30 C31 C32 C33 71.3(13) . . . . ?
C30 C29 C28 C27 -0.4(16) . . . . ?
C40 C41 C42 C43 -1.5(16) . . . . ?
C40 C39 C44 C45 179.5(10) . . . . ?
C40 C39 C44 C43 -0.7(11) . . . . ?
C150 C114 C113 C118 175.7(9) . . . . ?
C150 C114 C113 C112 -0.7(12) . . . . ?
C150 C114 C115 C116 -178.4(8) . . . . ?
C113 C118 C117 C116 -1.7(16) . . . . ?
C113 C118 C119 C120 -91.9(16) . . . . ?
C113 C118 C119 C121 141.6(13) . . . . ?
C113 C114 C150 C149 127.4(11) . . . . ?
C113 C114 C150 C152 -108.3(13) . . . . ?
C113 C114 C115 C116 1.1(12) . . . . ?
C113 C112 C111 C110 178.4(12) . . . . ?
C5 C6 C1 C2 -0.2(12) . . . . ?
C5 C6 C1 N1 179.9(7) . . . . ?
C5 C4 C3 C2 0.2(16) . . . . ?
C6 C5 C4 F1 -178.9(8) . . . . ?
C6 C5 C4 C3 0.3(15) . . . . ?
C39 C40 C57 C58 89.9(11) . . . . ?
C39 C40 C57 C62 -89.3(11) . . . . ?
C108 C107 C112 C113 -177.4(8) . . . . ?
C108 C107 C112 C111 1.5(13) . . . . ?
C9 C8 C13 C12 -0.1(9) . . . . ?
C9 C8 C13 C14 -179.1(6) . . . . ?
C9 C26 C27 C35 0.4(10) . . . . ?
C9 C26 C27 C28 179.2(7) . . . . ?
N2 C8 C13 C12 -179.9(6) . . . . ?
N2 C8 C13 C14 1.1(9) . . . . ?
N2 C8 C9 C26 -0.6(9) . . . . ?
N2 C8 C9 C10 179.6(6) . . . . ?
C70 C71 C72 F2 179.4(9) . . . . ?
C70 C71 C72 C73 0.1(17) . . . . ?
C70 C69 C74 C73 -0.1(14) . . . . ?
N4 C69 C74 C73 176.6(9) . . . . ?
C115 C114 C150 C149 -53.1(14) . . . . ?
C115 C114 C150 C152 71.1(13) . . . . ?
C115 C114 C113 C118 -3.7(13) . . . . ?
C115 C114 C113 C112 179.8(7) . . . . ?
C115 C116 C117 C118 -0.9(15) . . . . ?
C4 C5 C6 C1 -0.3(13) . . . . ?
C3 C2 C1 C6 0.7(12) . . . . ?
C3 C2 C1 N1 -179.4(7) . . . . ?
C20 C19 C14 C13 0.4(11) . . . . ?
C20 C19 C14 C15 -178.7(8) . . . . ?
C20 C19 C18 C17 179.8(9) . . . . ?
C62 C61 C60 C59 -2.2(19) . . . . ?
C79 C78 C77 C76 2.1(13) . . . . ?
C79 C78 C77 C94 -178.3(9) . . . . ?
C126 C127 C122 C108 176.8(6) . . . . ?
C126 C127 C122 C123 -2.2(10) . . . . ?
C126 C125 C124 C123 -3.7(14) . . . . ?
C88 C87 C86 C85 179.9(7) . . . . ?
C128 C127 C122 C108 -3.0(10) . . . . ?
C128 C127 C122 C123 178.1(7) . . . . ?
C69 C74 C73 C72 -0.2(15) . . . . ?
C1 C2 C3 C4 -0.7(13) . . . . ?
C27 C26 C9 C8 90.8(8) . . . . ?
C27 C26 C9 C10 -89.5(8) . . . . ?
C32 C31 C26 C9 1.8(11) . . . . ?
C32 C31 C26 C27 -178.0(8) . . . . ?
C32 C31 C30 C29 178.7(10) . . . . ?
C36 C35 C27 C26 -121.2(9) . . . . ?
C36 C35 C27 C28 60.0(11) . . . . ?
C42 C41 C40 C39 -0.4(15) . . . . ?
C42 C41 C40 C57 -179.0(9) . . . . ?
C42 C43 C44 C45 178.6(10) . . . . ?
C42 C43 C44 C39 -1.2(11) . . . . ?
C57 C58 C59 C60 1.2(16) . . . . ?
C57 C58 C66 C67 111.5(12) . . . . ?
C57 C58 C66 C68 -120.0(13) . . . . ?
C57 C40 C39 N3 2.2(13) . . . . ?
C57 C40 C39 C44 -179.9(8) . . . . ?
C57 C62 C63 C65 123.1(12) . . . . ?
C57 C62 C63 C64 -113.8(12) . . . . ?
C57 C62 C61 C60 -0.5(17) . . . . ?
C131 C123 C122 C108 4.2(10) . . . . ?
C131 C123 C122 C127 -176.9(6) . . . . ?
C131 C123 C124 C125 179.8(8) . . . . ?
C133 C131 C123 C122 -109.2(11) . . . . ?
C133 C131 C123 C124 71.4(12) . . . . ?
C80 C79 C78 C77 -1.6(15) . . . . ?
C15 C16 C17 C18 2.4(17) . . . . ?
C95 C94 C77 C76 -86.7(9) . . . . ?
C95 C94 C77 C78 93.8(9) . . . . ?
C95 C96 C97 C98 -0.1(13) . . . . ?
C111 C112 C113 C118 -79.5(13) . . . . ?
C111 C112 C113 C114 97.0(10) . . . . ?
C111 C110 C109 C108 1(2) . . . . ?
C63 C62 C57 C58 -177.2(9) . . . . ?
C63 C62 C57 C40 1.9(14) . . . . ?
C63 C62 C61 C60 -179.6(11) . . . . ?
C127 C126 C125 C124 4.1(13) . . . . ?
C130 C128 C127 C126 55.9(11) . . . . ?
C130 C128 C127 C122 -124.4(9) . . . . ?
C47 C48 C49 C50 -2(2) . . . . ?
C47 C46 C54 C56 -51(2) . . . . ?
C47 C46 C54 C55 78.3(19) . . . . ?
C47 C46 C54 C56A -85(7) . . . . ?
C47 C46 C54 C55A 136(7) . . . . ?
C122 C108 C109 C110 175.6(11) . . . . ?
C122 C123 C124 C125 0.3(12) . . . . ?
C59 C58 C57 C40 176.8(9) . . . . ?
C59 C58 C57 C62 -4.0(13) . . . . ?
C59 C58 C66 C67 -68.5(13) . . . . ?
C59 C58 C66 C68 60.0(15) . . . . ?
C37 C35 C27 C26 113.5(9) . . . . ?
C37 C35 C27 C28 -65.3(11) . . . . ?
C48 C47 C46 C45 0.7(18) . . . . ?
C48 C47 C46 C54 175.8(13) . . . . ?
C46 C45 C44 C39 -85.6(14) . . . . ?
C46 C45 C44 C43 94.6(13) . . . . ?
C46 C47 C48 C49 1(2) . . . . ?
C28 C29 C30 C31 -0.5(16) . . . . ?
C132 C131 C123 C122 130.1(9) . . . . ?
C132 C131 C123 C124 -49.4(11) . . . . ?
C129 C128 C127 C126 -69.2(10) . . . . ?
C129 C128 C127 C122 110.6(9) . . . . ?
C78 C79 C80 C81 0.2(16) . . . . ?
C117 C118 C113 C114 4.0(15) . . . . ?
C117 C118 C113 C112 -179.5(9) . . . . ?
C117 C118 C119 C120 89.2(15) . . . . ?
C117 C118 C119 C121 -37.3(18) . . . . ?
C94 C99 C100 C101 101.6(10) . . . . ?
C94 C99 C100 C102 -136.2(10) . . . . ?
C94 C99 C98 C97 1.5(12) . . . . ?
C94 C95 C103 C104 116.7(10) . . . . ?
C94 C95 C103 C105 -120.0(10) . . . . ?
C94 C95 C96 C97 1.1(12) . . . . ?
C17 C16 C15 C14 -1.3(16) . . . . ?
C17 C16 C15 C23 -175.7(10) . . . . ?
C109 C108 C122 C123 96.5(11) . . . . ?
C109 C108 C122 C127 -82.5(11) . . . . ?
C18 C19 C14 C13 -178.4(7) . . . . ?
C18 C19 C14 C15 2.5(12) . . . . ?
C18 C19 C20 C22 81.0(10) . . . . ?
C18 C19 C20 C21 -42.8(11) . . . . ?
C51 C50 C45 C46 179.0(13) . . . . ?
C51 C50 C45 C44 2(2) . . . . ?
C51 C50 C49 C48 -177.1(13) . . . . ?
C49 C50 C45 C46 1(2) . . . . ?
C49 C50 C45 C44 -176.3(12) . . . . ?
C49 C50 C51 C52 -65(3) . . . . ?
C49 C50 C51 C53 51(2) . . . . ?
C49 C50 C51 C52A -45(2) . . . . ?
C49 C50 C51 C53A 88.1(17) . . . . ?
C74 C73 C72 F2 -179.2(9) . . . . ?
C74 C73 C72 C71 0.2(18) . . . . ?
C61 C62 C57 C58 3.7(14) . . . . ?
C61 C62 C57 C40 -177.2(9) . . . . ?
C61 C62 C63 C65 -57.8(14) . . . . ?
C61 C62 C63 C64 65.2(15) . . . . ?
C103 C95 C94 C99 178.5(7) . . . . ?
C103 C95 C94 C77 -2.1(11) . . . . ?
C103 C95 C96 C97 -178.2(8) . . . . ?
C83 C82 C87 C86 -1.4(10) . . . . ?
C83 C82 C87 C88 178.4(7) . . . . ?
C83 C82 C81 C76 86.6(9) . . . . ?
C83 C82 C81 C80 -91.9(9) . . . . ?
C72 C71 C70 C69 -0.3(14) . . . . ?
C100 C99 C94 C95 -179.0(7) . . . . ?
C100 C99 C94 C77 1.6(10) . . . . ?
C100 C99 C98 C97 -179.9(8) . . . . ?
C44 C45 C46 C47 175.6(10) . . . . ?
C44 C45 C46 C54 0.2(19) . . . . ?
C66 C58 C57 C40 -3.2(12) . . . . ?
C66 C58 C57 C62 176.0(9) . . . . ?
C66 C58 C59 C60 -178.8(11) . . . . ?
C96 C95 C94 C99 -0.8(10) . . . . ?
C96 C95 C94 C77 178.6(7) . . . . ?
C96 C95 C103 C104 -64.0(11) . . . . ?
C96 C95 C103 C105 59.3(11) . . . . ?
C77 C76 C81 C82 -178.5(7) . . . . ?
C77 C76 C81 C80 0.1(12) . . . . ?
C125 C126 C127 C128 178.6(8) . . . . ?
C125 C126 C127 C122 -1.1(11) . . . . ?
C119 C118 C113 C114 -174.9(9) . . . . ?
C119 C118 C113 C112 1.6(15) . . . . ?
C119 C118 C117 C116 177.3(10) . . . . ?
C151 C143 C158 C156 0.0 . . . . ?
C143 C151 C134 C153 0.0 . . . . ?
C143 C151 C134 C144 178.3(10) . . . . ?
C143 C158 C156 C153 0.0 . . . . ?
C158 C156 C153 C134 0.0 . . . . ?
C156 C153 C134 C151 0.0 . . . . ?
C156 C153 C134 C144 -178.2(11) . . . . ?
C134 C151 C143 C158 0.0 . . . . ?
C98 C99 C94 C95 -0.5(10) . . . . ?
C98 C99 C94 C77 -179.9(7) . . . . ?
C98 C99 C100 C101 -76.9(11) . . . . ?
C98 C99 C100 C102 45.3(12) . . . . ?
C124 C123 C122 C108 -176.4(7) . . . . ?
C124 C123 C122 C127 2.6(11) . . . . ?
C146 C141 C148 C140 0.0 . . . . ?
C141 C146 C157 C147 0.0 . . . . ?
C141 C146 C157 C142 -162.2(13) . . . . ?
C141 C148 C140 C147 0.0 . . . . ?
C148 C140 C147 C157 0.0 . . . . ?
C140 C147 C157 C146 0.0 . . . . ?
C140 C147 C157 C142 160.0(15) . . . . ?
C157 C146 C141 C148 0.0 . . . . ?
C136 C154 C137 C139 0.0 . . . . ?
C154 C136 C135 C155 0.0 . . . . ?
C154 C137 C139 C155 0.0 . . . . ?
C137 C139 C155 C135 0.0 . . . . ?
C139 C155 C135 C136 0.0 . . . . ?
C135 C136 C154 C137 0.0 . . . . ?
C138 C136 C154 C137 176.4(18) . . . . ?
C138 C136 C135 C155 -176.7(16) . . . . ?
